data_4346185
loop_
_publ_author_name
'Cherutoi, Jackson K.'
'Sandifer, Jace D.'
'Pokharel, Uttam R.'
'Fronczek, Frank R.'
'Pakhomova, Svetlana'
'Maverick, Andrew W.'

_publ_section_title
;
 Externally and Internally Functionalized Copper(II) \b-Diketonate
 Molecular Squares.
;
_journal_issue 16
_journal_name_full 'Inorganic chemistry'
_journal_page_first 7791
_journal_page_last 7802
_journal_paper_doi 10.1021/acs.inorgchem.5b00792
_journal_volume 54
_journal_year 2015
_chemical_formula_moiety 'C128 H192 Cu4 O16, C60, 4(C6 H4 Cl2)'
_chemical_formula_sum 'C212 H208 Cl8 Cu4 O16'
_chemical_formula_weight 3549.53
_chemical_name_common
;
 tetrakis(m-phenylenebis(dihexanoylmethanato))-
 (mu-C60fullerene)tetracopper o-dichlorobenzene solvate
;
_space_group_crystal_system triclinic
_space_group_IT_number 2
_space_group_name_Hall '-P 1'
_space_group_name_H-M_alt 'P -1'
_atom_sites_solution_hydrogens geom
_audit_creation_method SHELXL-2013
_cell_angle_alpha 75.077(2)
_cell_angle_beta 67.686(2)
_cell_angle_gamma 70.555(2)
_cell_formula_units_Z 1
_cell_length_a 15.8296(6)
_cell_length_b 17.7754(6)
_cell_length_c 17.9684(6)
_cell_measurement_reflns_used 9234
_cell_measurement_temperature 90(2)
_cell_measurement_theta_max 68.30
_cell_measurement_theta_min 3.49
_cell_volume 4360.4(3)
_computing_cell_refinement 'Bruker SAINT'
_computing_data_collection 'Bruker APEX2'
_computing_data_reduction 'Bruker SAINT'
_computing_publication_material 'SHELXS-97 (Sheldrick, 2008)'
_computing_structure_refinement 'SHELXL-2013 (Sheldrick, 2013)'
_computing_structure_solution 'SHELXS-97 (Sheldrick, 2008)'
_diffrn_ambient_temperature 90(2)
_diffrn_measured_fraction_theta_full 0.958
_diffrn_measured_fraction_theta_max 0.937
_diffrn_measurement_device_type 'Bruker APEX-II CCD'
_diffrn_measurement_method '\f and \w scans'
_diffrn_radiation_type CuK\a
_diffrn_radiation_wavelength 1.54184
_diffrn_reflns_av_R_equivalents 0.0315
_diffrn_reflns_av_unetI/netI 0.0388
_diffrn_reflns_Laue_measured_fraction_full 0.958
_diffrn_reflns_Laue_measured_fraction_max 0.937
_diffrn_reflns_limit_h_max 17
_diffrn_reflns_limit_h_min -18
_diffrn_reflns_limit_k_max 20
_diffrn_reflns_limit_k_min -21
_diffrn_reflns_limit_l_max 16
_diffrn_reflns_limit_l_min -21
_diffrn_reflns_number 37668
_diffrn_reflns_point_group_measured_fraction_full 0.958
_diffrn_reflns_point_group_measured_fraction_max 0.937
_diffrn_reflns_theta_full 67.684
_diffrn_reflns_theta_max 69.012
_diffrn_reflns_theta_min 2.689
_diffrn_source 'sealed tube'
_exptl_absorpt_coefficient_mu 2.198
_exptl_absorpt_correction_T_max 0.7532
_exptl_absorpt_correction_T_min 0.4883
_exptl_absorpt_correction_type multi-scan
_exptl_absorpt_process_details 'SADABS (Sheldrick, 2004)'
_exptl_crystal_colour orange
_exptl_crystal_density_diffrn 1.352
_exptl_crystal_description prism
_exptl_crystal_F_000 1860
_exptl_crystal_size_max 0.200
_exptl_crystal_size_mid 0.160
_exptl_crystal_size_min 0.100
_refine_diff_density_max 2.090
_refine_diff_density_min -1.090
_refine_diff_density_rms 0.097
_refine_ls_extinction_method none
_refine_ls_goodness_of_fit_ref 1.030
_refine_ls_hydrogen_treatment constr
_refine_ls_matrix_type full
_refine_ls_number_parameters 1255
_refine_ls_number_reflns 15205
_refine_ls_number_restraints 1084
_refine_ls_restrained_S_all 1.100
_refine_ls_R_factor_all 0.0959
_refine_ls_R_factor_gt 0.0881
_refine_ls_shift/su_max 0.001
_refine_ls_shift/su_mean 0.000
_refine_ls_structure_factor_coef Fsqd
_refine_ls_weighting_details 'w=1/[\s^2^(Fo^2^)+(0.1299P)^2^+12.7166P] where P=(Fo^2^+2Fc^2^)/3'
_refine_ls_weighting_scheme calc
_refine_ls_wR_factor_gt 0.2374
_refine_ls_wR_factor_ref 0.2456
_reflns_Friedel_coverage 0.000
_reflns_number_gt 13336
_reflns_number_total 15205
_reflns_threshold_expression 'I > 2\s(I)'
_cod_data_source_file ic5b00792_si_002.cif
_cod_data_source_block cpd26_JCheru21
_cod_database_code 4346185
_shelx_space_group_comment
;
The symmetry employed for this shelxl refinement is uniquely defined
by the following loop, which should always be used as a source of
symmetry information in preference to the above space-group names.
They are only intended as comments.
;
_shelx_estimated_absorpt_t_min 0.668
_shelx_estimated_absorpt_t_max 0.810
_shelxl_version_number 2013-4

loop_
_space_group_symop_operation_xyz
'x, y, z'
'-x, -y, -z'

loop_
_atom_site_label
_atom_site_type_symbol
_atom_site_fract_x
_atom_site_fract_y
_atom_site_fract_z
_atom_site_U_iso_or_equiv
_atom_site_adp_type
_atom_site_occupancy
_atom_site_site_symmetry_order
_atom_site_calc_flag
_atom_site_refinement_flags_posn
_atom_site_refinement_flags_adp
_atom_site_refinement_flags_occupancy
_atom_site_disorder_assembly
_atom_site_disorder_group
Cu1 Cu 0.53863(4) 0.36497(3) 0.87390(3) 0.03338(18) Uani 1 1 d . . . . .
Cu2 Cu 0.43737(4) 0.09584(3) 0.49983(3) 0.03344(18) Uani 1 1 d . . . . .
O1 O 0.4282(2) 0.33105(18) 0.90145(18) 0.0421(7) Uani 1 1 d . . . . .
O2 O 0.6193(2) 0.26832(18) 0.8328(2) 0.0482(8) Uani 1 1 d . . . . .
O3 O 0.4559(2) 0.46111(16) 0.91448(17) 0.0370(6) Uani 1 1 d . . . . .
O4 O 0.6476(2) 0.40183(17) 0.84771(18) 0.0391(7) Uani 1 1 d . . . . .
O5 O 0.3441(2) 0.08913(17) 0.60553(16) 0.0372(6) Uani 1 1 d . . . . .
O6 O 0.5362(2) 0.03228(17) 0.54466(16) 0.0377(7) Uani 1 1 d . . . . .
O7 O 0.3372(2) 0.16459(18) 0.46143(17) 0.0447(8) Uani 1 1 d . . . . .
O8 O 0.5315(2) 0.12145(18) 0.40082(18) 0.0415(7) Uani 1 1 d . . . . .
C1 C 0.5937(4) 0.2089(3) 0.8288(3) 0.0469(11) Uani 1 1 d . . . . .
C2 C 0.4991(3) 0.2028(3) 0.8577(3) 0.0387(10) Uani 1 1 d . . . . .
C3 C 0.4224(4) 0.2652(3) 0.8900(3) 0.0426(10) Uani 1 1 d . . . . .
C4 C 0.4789(3) 0.1296(3) 0.8482(3) 0.0381(9) Uani 1 1 d . . . . .
C5 C 0.4633(5) 0.0663(3) 0.9121(3) 0.0539(14) Uani 1 1 d . . . . .
H5 H 0.4659 0.0689 0.9633 0.065 Uiso 1 1 calc R U . . .
C6 C 0.4442(5) -0.0001(3) 0.9017(3) 0.0598(16) Uani 1 1 d . . . . .
H6 H 0.4329 -0.0424 0.9459 0.072 Uiso 1 1 calc R U . . .
C7 C 0.4414(4) -0.0048(3) 0.8267(3) 0.0468(12) Uani 1 1 d . . . . .
H7 H 0.4292 -0.0508 0.8195 0.056 Uiso 1 1 calc R U . . .
C8 C 0.4567(3) 0.0579(2) 0.7619(2) 0.0344(9) Uani 1 1 d . . . . .
C9 C 0.4747(3) 0.1241(2) 0.7738(2) 0.0329(8) Uani 1 1 d . . . . .
H9 H 0.4845 0.1670 0.7301 0.039 Uiso 1 1 calc R U . . .
C10 C 0.3602(3) 0.0825(2) 0.6715(2) 0.0348(9) Uani 1 1 d . . . . .
C11 C 0.4497(3) 0.0564(2) 0.6813(2) 0.0324(8) Uani 1 1 d . . . . .
C12 C 0.5329(3) 0.0313(2) 0.6177(3) 0.0364(9) Uani 1 1 d . . . . .
C13 C 0.3446(4) 0.2043(3) 0.3893(3) 0.0430(10) Uani 1 1 d . . . . .
C14 C 0.4288(3) 0.2025(2) 0.3254(3) 0.0393(10) Uani 1 1 d . . . . .
C15 C 0.5182(3) 0.1637(3) 0.3354(3) 0.0420(10) Uani 1 1 d . . . . .
C16 C 0.5756(3) 0.7501(2) 0.7563(2) 0.0367(9) Uani 1 1 d . . . . .
C17 C 0.5857(3) 0.7836(2) 0.8134(3) 0.0393(10) Uani 1 1 d . . . . .
H17 H 0.5877 0.8383 0.8019 0.047 Uiso 1 1 calc R U . . .
C18 C 0.5931(3) 0.7374(3) 0.8869(3) 0.0387(9) Uani 1 1 d . . . . .
H18 H 0.6006 0.7607 0.9253 0.046 Uiso 1 1 calc R U . . .
C19 C 0.5895(3) 0.6579(2) 0.9050(2) 0.0347(9) Uani 1 1 d . . . . .
H19 H 0.5952 0.6266 0.9553 0.042 Uiso 1 1 calc R U . . .
C20 C 0.5774(3) 0.6233(2) 0.8492(2) 0.0322(8) Uani 1 1 d . . . . .
C21 C 0.5712(3) 0.6705(2) 0.7754(2) 0.0359(9) Uani 1 1 d . . . . .
H21 H 0.5636 0.6473 0.7369 0.043 Uiso 1 1 calc R U . . .
C22 C 0.4759(3) 0.5282(2) 0.9021(2) 0.0335(9) Uani 1 1 d . . . . .
C23 C 0.5676(3) 0.5390(2) 0.8662(2) 0.0323(8) Uani 1 1 d . . . . .
C24 C 0.6481(3) 0.4753(2) 0.8444(2) 0.0361(9) Uani 1 1 d . . . . .
C25 C 0.6754(4) 0.1408(3) 0.7908(4) 0.0632(15) Uani 1 1 d D . . . .
H25A H 0.6551 0.1164 0.7589 0.076 Uiso 1 1 calc R U . . .
H25B H 0.7290 0.1628 0.7532 0.076 Uiso 1 1 calc R U . . .
C26 C 0.7075(7) 0.0766(4) 0.8553(6) 0.110(3) Uani 1 1 d D U . . .
H26A H 0.6553 0.0521 0.8912 0.132 Uiso 1 1 calc R U . . .
H26B H 0.7250 0.1012 0.8891 0.132 Uiso 1 1 calc R U . . .
C27 C 0.7925(6) 0.0119(5) 0.8149(8) 0.144(5) Uani 1 1 d D U . . .
H27A H 0.8318 0.0415 0.7672 0.173 Uiso 0.600(13) 1 calc R U P A 1
H27B H 0.8290 -0.0106 0.8534 0.173 Uiso 0.600(13) 1 calc R U P A 1
H27C H 0.7687 -0.0175 0.7906 0.173 Uiso 0.400(13) 1 calc R U P A 2
H27D H 0.8349 0.0405 0.7690 0.173 Uiso 0.400(13) 1 calc R U P A 2
C28A C 0.7929(9) -0.0435(8) 0.7919(13) 0.130(6) Uani 0.600(13) 1 d D U P A 1
H28A H 0.8514 -0.0851 0.7963 0.156 Uiso 0.600(13) 1 calc R U P A 1
H28B H 0.8020 -0.0268 0.7330 0.156 Uiso 0.600(13) 1 calc R U P A 1
C29A C 0.7163(9) -0.0866(7) 0.8245(9) 0.085(4) Uani 0.600(13) 1 d D U P A 1
H29A H 0.7195 -0.1208 0.8762 0.127 Uiso 0.600(13) 1 calc R U P A 1
H29B H 0.7249 -0.1201 0.7853 0.127 Uiso 0.600(13) 1 calc R U P A 1
H29C H 0.6545 -0.0469 0.8332 0.127 Uiso 0.600(13) 1 calc R U P A 1
C28B C 0.8521(16) -0.0491(12) 0.8582(17) 0.146(10) Uani 0.400(13) 1 d D U P A 2
H28C H 0.8987 -0.0260 0.8624 0.175 Uiso 0.400(13) 1 calc R U P A 2
H28D H 0.8872 -0.0950 0.8274 0.175 Uiso 0.400(13) 1 calc R U P A 2
C29B C 0.793(2) -0.0787(14) 0.9425(17) 0.174(16) Uani 0.400(13) 1 d D U P A 2
H29D H 0.7609 -0.0337 0.9740 0.261 Uiso 0.400(13) 1 calc R U P A 2
H29E H 0.8342 -0.1211 0.9699 0.261 Uiso 0.400(13) 1 calc R U P A 2
H29F H 0.7459 -0.1003 0.9384 0.261 Uiso 0.400(13) 1 calc R U P A 2
C30 C 0.3232(4) 0.2581(5) 0.9152(5) 0.087(2) Uani 1 1 d D U . . .
H30A H 0.3054 0.2694 0.8654 0.104 Uiso 1 1 calc R U . . .
H30B H 0.3234 0.2012 0.9392 0.104 Uiso 1 1 calc R U . . .
C31 C 0.2519(5) 0.3076(7) 0.9706(7) 0.142(5) Uani 1 1 d D U . . .
H31A H 0.2434 0.3635 0.9412 0.171 Uiso 1 1 calc R U . . .
H31B H 0.2779 0.3057 1.0135 0.171 Uiso 1 1 calc R U . . .
C32 C 0.1577(5) 0.2955(6) 1.0122(5) 0.095(2) Uani 1 1 d D U . . .
H32A H 0.1318 0.2955 0.9700 0.114 Uiso 0.47(2) 1 calc R U P B 1
H32B H 0.1651 0.2408 1.0443 0.114 Uiso 0.47(2) 1 calc R U P B 1
H32C H 0.1594 0.2433 1.0010 0.114 Uiso 0.53(2) 1 calc R U P B 2
H32D H 0.1146 0.3380 0.9858 0.114 Uiso 0.53(2) 1 calc R U P B 2
C33A C 0.0867(11) 0.3507(15) 1.0661(10) 0.090(6) Uani 0.47(2) 1 d D U P B 1
H33A H 0.0289 0.3311 1.0915 0.108 Uiso 0.47(2) 1 calc R U P B 1
H33B H 0.0703 0.4041 1.0333 0.108 Uiso 0.47(2) 1 calc R U P B 1
C33B C 0.1131(12) 0.2953(9) 1.1007(9) 0.088(5) Uani 0.53(2) 1 d D U P B 2
H33C H 0.1428 0.2431 1.1283 0.106 Uiso 0.53(2) 1 calc R U P B 2
H33D H 0.0455 0.2975 1.1146 0.106 Uiso 0.53(2) 1 calc R U P B 2
C34 C 0.1177(7) 0.3614(6) 1.1355(5) 0.099(2) Uani 1 1 d D U . . .
H34A H 0.1522 0.3089 1.1575 0.149 Uiso 0.47(2) 1 calc R U P B 1
H34B H 0.0614 0.3838 1.1791 0.149 Uiso 0.47(2) 1 calc R U P B 1
H34C H 0.1588 0.3982 1.1132 0.149 Uiso 0.47(2) 1 calc R U P B 1
H34D H 0.1834 0.3547 1.1309 0.149 Uiso 0.53(2) 1 calc R U P B 2
H34E H 0.0785 0.3589 1.1930 0.149 Uiso 0.53(2) 1 calc R U P B 2
H34F H 0.0943 0.4138 1.1055 0.149 Uiso 0.53(2) 1 calc R U P B 2
C35 C 0.2715(3) 0.1120(3) 0.7408(2) 0.0388(9) Uani 1 1 d D . . . .
H35A H 0.2827 0.0878 0.7935 0.047 Uiso 1 1 calc R U . . .
H35B H 0.2185 0.0947 0.7399 0.047 Uiso 1 1 calc R U . . .
C36 C 0.2451(3) 0.2037(3) 0.7325(3) 0.0424(10) Uani 1 1 d D . . . .
H36A H 0.2954 0.2199 0.7394 0.051 Uiso 1 1 calc R U . . .
H36B H 0.2424 0.2270 0.6768 0.051 Uiso 1 1 calc R U . . .
C37 C 0.1509(3) 0.2391(3) 0.7935(3) 0.0500(11) Uani 1 1 d D . . . .
H37A H 0.1006 0.2229 0.7864 0.060 Uiso 1 1 calc R U . . .
H37B H 0.1536 0.2155 0.8491 0.060 Uiso 1 1 calc R U . . .
C38 C 0.1242(4) 0.3299(4) 0.7860(4) 0.0665(15) Uani 1 1 d D . . . .
H38A H 0.1230 0.3537 0.7300 0.080 Uiso 1 1 calc R U . . .
H38B H 0.1733 0.3463 0.7947 0.080 Uiso 1 1 calc R U . . .
C39 C 0.0283(5) 0.3640(5) 0.8462(5) 0.082(2) Uani 1 1 d D . . . .
H39A H 0.0148 0.4229 0.8384 0.123 Uiso 1 1 calc R U . . .
H39B H 0.0294 0.3418 0.9018 0.123 Uiso 1 1 calc R U . . .
H39C H -0.0210 0.3492 0.8371 0.123 Uiso 1 1 calc R U . . .
C40 C 0.6282(4) 0.0011(3) 0.6305(3) 0.0491(12) Uani 1 1 d D U . . .
H40A H 0.6644 -0.0496 0.6075 0.059 Uiso 0.530(9) 1 calc R U P C 1
H40B H 0.6200 -0.0097 0.6894 0.059 Uiso 0.530(9) 1 calc R U P C 1
H40C H 0.6257 0.0309 0.6712 0.059 Uiso 0.470(9) 1 calc R U P C 2
H40D H 0.6357 -0.0563 0.6556 0.059 Uiso 0.470(9) 1 calc R U P C 2
C41A C 0.6838(6) 0.0701(5) 0.5853(7) 0.051(3) Uani 0.530(9) 1 d D U P C 1
H41A H 0.6767 0.0896 0.5306 0.061 Uiso 0.530(9) 1 calc R U P C 1
H41B H 0.6529 0.1162 0.6163 0.061 Uiso 0.530(9) 1 calc R U P C 1
C42A C 0.7886(7) 0.0442(8) 0.5757(8) 0.072(3) Uani 0.530(9) 1 d D U P C 1
H42A H 0.8202 0.0001 0.5421 0.086 Uiso 0.530(9) 1 calc R U P C 1
H42B H 0.7960 0.0220 0.6301 0.086 Uiso 0.530(9) 1 calc R U P C 1
C43A C 0.8398(10) 0.1118(9) 0.5364(12) 0.087(5) Uani 0.530(9) 1 d D U P C 1
H43A H 0.8386 0.1308 0.4799 0.105 Uiso 0.530(9) 1 calc R U P C 1
H43B H 0.8061 0.1580 0.5671 0.105 Uiso 0.530(9) 1 calc R U P C 1
C44A C 0.9425(11) 0.0820(16) 0.5358(17) 0.166(11) Uani 0.530(9) 1 d D U P C 1
H44A H 0.9730 0.1264 0.5118 0.250 Uiso 0.530(9) 1 calc R U P C 1
H44B H 0.9766 0.0377 0.5036 0.250 Uiso 0.530(9) 1 calc R U P C 1
H44C H 0.9438 0.0628 0.5917 0.250 Uiso 0.530(9) 1 calc R U P C 1
C41B C 0.7113(7) 0.0058(5) 0.5639(6) 0.048(3) Uani 0.470(9) 1 d D U P C 2
H41C H 0.7151 -0.0210 0.5204 0.057 Uiso 0.470(9) 1 calc R U P C 2
H41D H 0.7679 -0.0216 0.5813 0.057 Uiso 0.470(9) 1 calc R U P C 2
C42B C 0.7074(8) 0.0950(6) 0.5325(10) 0.061(3) Uani 0.470(9) 1 d D U P C 2
H42C H 0.6556 0.1195 0.5087 0.074 Uiso 0.470(9) 1 calc R U P C 2
H42D H 0.6923 0.1227 0.5791 0.074 Uiso 0.470(9) 1 calc R U P C 2
C43B C 0.7961(8) 0.1086(7) 0.4711(10) 0.072(4) Uani 0.470(9) 1 d D U P C 2
H43C H 0.7878 0.1674 0.4536 0.086 Uiso 0.470(9) 1 calc R U P C 2
H43D H 0.8084 0.0843 0.4230 0.086 Uiso 0.470(9) 1 calc R U P C 2
C44B C 0.8824(14) 0.074(2) 0.5002(19) 0.164(12) Uani 0.470(9) 1 d D U P C 2
H44D H 0.9379 0.0874 0.4568 0.247 Uiso 0.470(9) 1 calc R U P C 2
H44E H 0.8941 0.0151 0.5140 0.247 Uiso 0.470(9) 1 calc R U P C 2
H44F H 0.8706 0.0968 0.5484 0.247 Uiso 0.470(9) 1 calc R U P C 2
C45 C 0.2502(4) 0.2539(3) 0.3797(3) 0.0547(13) Uani 1 1 d D . . . .
H45A H 0.2119 0.2812 0.4281 0.066 Uiso 1 1 calc R U . . .
H45B H 0.2607 0.2961 0.3315 0.066 Uiso 1 1 calc R U . . .
C46 C 0.1959(4) 0.2042(3) 0.3700(4) 0.0630(15) Uani 1 1 d D . . . .
H46A H 0.1895 0.1595 0.4162 0.076 Uiso 1 1 calc R U . . .
H46B H 0.2324 0.1799 0.3195 0.076 Uiso 1 1 calc R U . . .
C47 C 0.0982(4) 0.2521(4) 0.3662(4) 0.0706(17) Uani 1 1 d D . . . .
H47A H 0.0589 0.2699 0.4196 0.085 Uiso 1 1 calc R U . . .
H47B H 0.1038 0.3010 0.3251 0.085 Uiso 1 1 calc R U . . .
C48 C 0.0489(5) 0.2059(5) 0.3452(6) 0.098(3) Uani 1 1 d D . . . .
H48A H 0.0457 0.1556 0.3847 0.117 Uiso 1 1 calc R U . . .
H48B H 0.0863 0.1905 0.2905 0.117 Uiso 1 1 calc R U . . .
C49 C -0.0511(5) 0.2540(6) 0.3459(7) 0.114(3) Uani 1 1 d D . . . .
H49A H -0.0798 0.2217 0.3305 0.170 Uiso 1 1 calc R U . . .
H49B H -0.0485 0.3039 0.3069 0.170 Uiso 1 1 calc R U . . .
H49C H -0.0893 0.2673 0.4005 0.170 Uiso 1 1 calc R U . . .
C50 C 0.6061(4) 0.1758(4) 0.2667(3) 0.0628(15) Uani 1 1 d D U . . .
H50A H 0.6068 0.1589 0.2181 0.075 Uiso 0.446(15) 1 calc R U P D 1
H50B H 0.6026 0.2341 0.2536 0.075 Uiso 0.446(15) 1 calc R U P D 1
H50C H 0.6155 0.1444 0.2247 0.075 Uiso 0.554(15) 1 calc R U P D 2
H50D H 0.5926 0.2334 0.2425 0.075 Uiso 0.554(15) 1 calc R U P D 2
C51A C 0.6960(8) 0.1316(9) 0.2829(11) 0.047(4) Uani 0.446(15) 1 d D U P D 1
H51A H 0.7001 0.0732 0.2934 0.057 Uiso 0.446(15) 1 calc R U P D 1
H51B H 0.6927 0.1462 0.3337 0.057 Uiso 0.446(15) 1 calc R U P D 1
C52A C 0.7862(12) 0.1441(17) 0.2190(14) 0.086(6) Uani 0.446(15) 1 d D U P D 1
H52A H 0.8360 0.1070 0.2416 0.103 Uiso 0.446(15) 1 calc R U P D 1
H52B H 0.7908 0.1196 0.1735 0.103 Uiso 0.446(15) 1 calc R U P D 1
C53A C 0.8177(18) 0.2053(16) 0.1838(18) 0.171(12) Uani 0.446(15) 1 d D U P D 1
H53A H 0.8267 0.2255 0.2260 0.205 Uiso 0.446(15) 1 calc R U P D 1
H53B H 0.7662 0.2472 0.1667 0.205 Uiso 0.446(15) 1 calc R U P D 1
C54A C 0.9088(16) 0.2033(18) 0.110(2) 0.194(18) Uani 0.446(15) 1 d D U P D 1
H54A H 0.9139 0.1666 0.0748 0.291 Uiso 0.446(15) 1 calc R U P D 1
H54B H 0.9640 0.1843 0.1284 0.291 Uiso 0.446(15) 1 calc R U P D 1
H54C H 0.9064 0.2576 0.0786 0.291 Uiso 0.446(15) 1 calc R U P D 1
C51B C 0.6968(9) 0.1551(15) 0.2815(12) 0.101(6) Uani 0.554(15) 1 d D U P D 2
H51C H 0.7167 0.0960 0.2978 0.121 Uiso 0.554(15) 1 calc R U P D 2
H51D H 0.6875 0.1812 0.3275 0.121 Uiso 0.554(15) 1 calc R U P D 2
C52B C 0.7747(9) 0.1801(10) 0.2095(13) 0.071(4) Uani 0.554(15) 1 d D U P D 2
H52C H 0.7718 0.2369 0.2084 0.086 Uiso 0.554(15) 1 calc R U P D 2
H52D H 0.7665 0.1764 0.1587 0.086 Uiso 0.554(15) 1 calc R U P D 2
C53B C 0.8758(8) 0.1226(10) 0.2146(9) 0.089(4) Uani 0.554(15) 1 d D U P D 2
H53C H 0.8824 0.1221 0.2674 0.107 Uiso 0.554(15) 1 calc R U P D 2
H53D H 0.8821 0.0667 0.2095 0.107 Uiso 0.554(15) 1 calc R U P D 2
C54B C 0.9513(9) 0.1566(13) 0.1447(11) 0.121(7) Uani 0.554(15) 1 d D U P D 2
H54D H 1.0139 0.1198 0.1420 0.181 Uiso 0.554(15) 1 calc R U P D 2
H54E H 0.9489 0.2095 0.1537 0.181 Uiso 0.554(15) 1 calc R U P D 2
H54F H 0.9397 0.1625 0.0934 0.181 Uiso 0.554(15) 1 calc R U P D 2
C55 C 0.3923(3) 0.5982(3) 0.9323(3) 0.0405(10) Uani 1 1 d D . . . .
H55A H 0.4018 0.6159 0.9758 0.049 Uiso 1 1 calc R U . . .
H55B H 0.3918 0.6437 0.8870 0.049 Uiso 1 1 calc R U . . .
C56 C 0.2966(3) 0.5805(3) 0.9650(3) 0.0446(10) Uani 1 1 d D . . . .
H56A H 0.2493 0.6256 0.9931 0.053 Uiso 1 1 calc R U . . .
H56B H 0.2992 0.5312 1.0061 0.053 Uiso 1 1 calc R U . . .
C57 C 0.2629(4) 0.5687(3) 0.9015(3) 0.0491(11) Uani 1 1 d D . . . .
H57A H 0.3081 0.5217 0.8751 0.059 Uiso 1 1 calc R U . . .
H57B H 0.2624 0.6169 0.8590 0.059 Uiso 1 1 calc R U . . .
C58 C 0.1645(4) 0.5548(5) 0.9371(4) 0.0717(17) Uani 1 1 d D . . . .
H58A H 0.1184 0.6033 0.9600 0.086 Uiso 1 1 calc R U . . .
H58B H 0.1637 0.5088 0.9820 0.086 Uiso 1 1 calc R U . . .
C59 C 0.1343(5) 0.5373(6) 0.8725(5) 0.093(3) Uani 1 1 d D . . . .
H59A H 0.0706 0.5290 0.8975 0.139 Uiso 1 1 calc R U . . .
H59B H 0.1789 0.4886 0.8506 0.139 Uiso 1 1 calc R U . . .
H59C H 0.1342 0.5831 0.8283 0.139 Uiso 1 1 calc R U . . .
C60 C 0.7464(3) 0.4871(3) 0.8145(3) 0.0431(10) Uani 1 1 d D . . . .
H60A H 0.7441 0.5337 0.8364 0.052 Uiso 1 1 calc R U . . .
H60B H 0.7882 0.4387 0.8366 0.052 Uiso 1 1 calc R U . . .
C61 C 0.7891(3) 0.5011(3) 0.7237(3) 0.0507(12) Uani 1 1 d D . . . .
H61A H 0.7502 0.5516 0.7013 0.061 Uiso 1 1 calc R U . . .
H61B H 0.7888 0.4561 0.7009 0.061 Uiso 1 1 calc R U . . .
C62 C 0.8908(4) 0.5074(4) 0.6979(4) 0.0607(14) Uani 1 1 d D . . . .
H62A H 0.8911 0.5478 0.7268 0.073 Uiso 1 1 calc R U . . .
H62B H 0.9301 0.4547 0.7160 0.073 Uiso 1 1 calc R U . . .
C63 C 0.9354(4) 0.5302(4) 0.6096(4) 0.0657(15) Uani 1 1 d D . . . .
H63A H 0.8977 0.5835 0.5908 0.079 Uiso 1 1 calc R U . . .
H63B H 0.9361 0.4901 0.5798 0.079 Uiso 1 1 calc R U . . .
C64 C 1.0365(4) 0.5339(5) 0.5909(5) 0.0764(18) Uani 1 1 d D . . . .
H64A H 1.0648 0.5486 0.5321 0.115 Uiso 1 1 calc R U . . .
H64B H 1.0739 0.4811 0.6092 0.115 Uiso 1 1 calc R U . . .
H64C H 1.0357 0.5745 0.6194 0.115 Uiso 1 1 calc R U . . .
C65 C 0.2794(3) 0.5497(3) 0.4685(3) 0.0519(11) Uani 1 1 d . U . . .
C66 C 0.2579(3) 0.5956(3) 0.5293(3) 0.0524(11) Uani 1 1 d . U . . .
C67 C 0.2562(3) 0.5577(4) 0.6098(3) 0.0556(12) Uani 1 1 d . U . . .
C68 C 0.2761(4) 0.4741(4) 0.6283(4) 0.0651(14) Uani 1 1 d . U . . .
C69 C 0.2980(4) 0.4262(4) 0.5661(4) 0.0628(13) Uani 1 1 d . U . . .
C70 C 0.2991(4) 0.4653(4) 0.4871(4) 0.0581(12) Uani 1 1 d . U . . .
C71 C 0.2985(4) 0.6647(3) 0.5045(3) 0.0508(11) Uani 1 1 d . U . . .
C72 C 0.2997(5) 0.6085(5) 0.6392(4) 0.0767(16) Uani 1 1 d . U . . .
C73 C 0.3322(4) 0.4353(4) 0.6807(3) 0.0579(12) Uani 1 1 d . U . . .
C74 C 0.3690(6) 0.3545(5) 0.5840(5) 0.0880(18) Uani 1 1 d . U . . .
C75 C 0.3746(4) 0.4268(3) 0.4206(3) 0.0549(12) Uani 1 1 d . U . . .
C76 C 0.3397(5) 0.5740(5) 0.3888(4) 0.0752(16) Uani 1 1 d . U . . .
C77 C 0.3252(4) 0.6754(3) 0.5677(3) 0.0516(11) Uani 1 1 d . U . . .
C78 C 0.3966(5) 0.3602(3) 0.6581(3) 0.0596(13) Uani 1 1 d . U . . .
C79 C 0.4077(5) 0.4848(4) 0.3560(4) 0.0688(14) Uani 1 1 d . U . . .
C80 C 0.5144(5) 0.6620(4) 0.3384(4) 0.0802(17) Uani 1 1 d . U . . .
C81 C 0.3517(5) 0.5706(5) 0.6860(4) 0.0767(17) Uani 1 1 d . U . . .
C82 C 0.3638(5) 0.4858(4) 0.7079(3) 0.0661(15) Uani 1 1 d . U . . .
C83 C 0.4261(7) 0.3259(5) 0.5258(5) 0.087(2) Uani 1 1 d . U . . .
C84 C 0.4361(4) 0.3555(3) 0.4438(3) 0.0535(11) Uani 1 1 d . U . . .
C85 C 0.5356(5) 0.3414(4) 0.3978(4) 0.0700(15) Uani 1 1 d . U . . .
C86 C 0.5637(5) 0.4043(5) 0.3301(4) 0.0779(17) Uani 1 1 d . U . . .
C87 C 0.4956(6) 0.4744(5) 0.3139(4) 0.0804(17) Uani 1 1 d . U . . .
C88 C 0.5363(6) 0.5450(5) 0.2891(3) 0.0785(17) Uani 1 1 d . U . . .
C89 C 0.4812(5) 0.6161(5) 0.3128(4) 0.0829(18) Uani 1 1 d . U . . .
C90 C 0.3805(6) 0.6291(5) 0.3652(4) 0.0829(17) Uani 1 1 d . U . . .
C91 C 0.3547(5) 0.6769(4) 0.4230(4) 0.0698(15) Uani 1 1 d . U . . .
C92 C 0.4401(5) 0.7010(4) 0.4057(5) 0.0855(18) Uani 1 1 d . U . . .
C93 C 0.4651(5) 0.7104(3) 0.4671(6) 0.0825(18) Uani 1 1 d . U . . .
C94 C 0.4081(5) 0.6976(3) 0.5492(5) 0.0730(16) Uani 1 1 d . U . . .
Cl1 Cl 0.8060(2) 0.02611(16) 1.0657(2) 0.1497(13) Uani 1 1 d . U . . .
Cl2 Cl 0.65964(14) 0.19227(10) 1.03202(10) 0.0848(5) Uani 1 1 d . U . . .
C95 C 0.8381(6) 0.0961(4) 0.9828(7) 0.101(3) Uani 1 1 d . U . . .
C96 C 0.7745(5) 0.1708(4) 0.9680(5) 0.0718(16) Uani 1 1 d . U . . .
C97 C 0.8016(5) 0.2269(4) 0.9030(5) 0.0773(18) Uani 1 1 d . U . . .
H97 H 0.7597 0.2789 0.8966 0.093 Uiso 1 1 calc R U . . .
C98 C 0.8926(6) 0.2072(5) 0.8452(7) 0.108(3) Uani 1 1 d . U . . .
H98 H 0.9112 0.2470 0.8002 0.130 Uiso 1 1 calc R U . . .
C99 C 0.9552(6) 0.1326(5) 0.8516(8) 0.128(4) Uani 1 1 d . U . . .
H99 H 1.0142 0.1190 0.8099 0.154 Uiso 1 1 calc R U . . .
C100 C 0.9295(7) 0.0781(6) 0.9205(8) 0.135(4) Uani 1 1 d . U . . .
H100 H 0.9732 0.0272 0.9274 0.162 Uiso 1 1 calc R U . . .
Cl3 Cl 0.94384(17) 0.68126(14) 0.41098(13) 0.1051(7) Uani 0.700(7) 1 d . U P E 1
Cl4 Cl 1.1392(2) 0.7178(3) 0.3685(3) 0.1303(17) Uani 0.700(7) 1 d . U P E 1
C101 C 0.9518(13) 0.7788(11) 0.3901(8) 0.078(3) Uani 0.700(7) 1 d . U P E 1
C102 C 1.0381(8) 0.7957(9) 0.3734(7) 0.098(3) Uani 0.700(7) 1 d . U P E 1
C103 C 1.0442(10) 0.8740(11) 0.3583(11) 0.127(5) Uani 0.700(7) 1 d . U P E 1
H103 H 1.1039 0.8839 0.3459 0.153 Uiso 0.700(7) 1 calc R U P E 1
C104 C 0.9657(10) 0.9383(10) 0.3609(10) 0.120(4) Uani 0.700(7) 1 d . U P E 1
H104 H 0.9704 0.9922 0.3509 0.145 Uiso 0.700(7) 1 calc R U P E 1
C105 C 0.8784(12) 0.9226(11) 0.3788(8) 0.100(4) Uani 0.700(7) 1 d . U P E 1
H105 H 0.8238 0.9663 0.3795 0.120 Uiso 0.700(7) 1 calc R U P E 1
C106 C 0.8705(15) 0.8414(13) 0.3960(9) 0.078(4) Uani 0.700(7) 1 d . U P E 1
H106 H 0.8106 0.8309 0.4112 0.094 Uiso 0.700(7) 1 calc R U P E 1
Cl3A Cl 0.94384(17) 0.68126(14) 0.41098(13) 0.1051(7) Uani 0.300(7) 1 d . U P E 2
Cl4A Cl 1.1448(4) 0.7071(4) 0.2924(6) 0.101(3) Uani 0.300(7) 1 d . U P E 2
C107 C 0.959(3) 0.772(3) 0.370(3) 0.076(8) Uani 0.300(7) 1 d . U P E 2
C108 C 1.0423(16) 0.7844(14) 0.3128(17) 0.076(5) Uani 0.300(7) 1 d . U P E 2
C109 C 1.0421(19) 0.8616(16) 0.273(2) 0.100(9) Uani 0.300(7) 1 d . U P E 2
H109 H 1.0988 0.8724 0.2337 0.120 Uiso 0.300(7) 1 calc R U P E 2
C110 C 0.9608(19) 0.9228(16) 0.288(2) 0.111(11) Uani 0.300(7) 1 d . U P E 2
H110 H 0.9602 0.9744 0.2562 0.133 Uiso 0.300(7) 1 calc R U P E 2
C111 C 0.881(3) 0.911(2) 0.349(3) 0.081(7) Uani 0.300(7) 1 d . U P E 2
H111 H 0.8276 0.9560 0.3631 0.098 Uiso 0.300(7) 1 calc R U P E 2
C112 C 0.877(3) 0.836(3) 0.390(3) 0.065(7) Uani 0.300(7) 1 d . U P E 2
H112 H 0.8201 0.8271 0.4309 0.078 Uiso 0.300(7) 1 calc R U P E 2

loop_
_atom_site_aniso_label
_atom_site_aniso_U_11
_atom_site_aniso_U_22
_atom_site_aniso_U_33
_atom_site_aniso_U_23
_atom_site_aniso_U_13
_atom_site_aniso_U_12
Cu1 0.0524(4) 0.0249(3) 0.0306(3) 0.0015(2) -0.0219(3) -0.0142(3)
Cu2 0.0493(4) 0.0266(3) 0.0230(3) 0.0023(2) -0.0188(3) -0.0045(3)
O1 0.0543(18) 0.0404(16) 0.0378(16) -0.0117(13) -0.0082(14) -0.0236(14)
O2 0.0575(19) 0.0314(15) 0.068(2) -0.0101(14) -0.0326(17) -0.0105(14)
O3 0.0553(17) 0.0267(14) 0.0325(14) 0.0031(11) -0.0165(13) -0.0181(13)
O4 0.0526(17) 0.0281(14) 0.0421(16) -0.0018(12) -0.0215(14) -0.0131(13)
O5 0.0507(17) 0.0392(15) 0.0249(13) 0.0012(11) -0.0214(12) -0.0096(13)
O6 0.0535(17) 0.0333(15) 0.0270(14) -0.0027(11) -0.0211(13) -0.0042(13)
O7 0.0514(18) 0.0388(16) 0.0275(15) 0.0090(12) -0.0153(13) 0.0013(14)
O8 0.0511(17) 0.0381(16) 0.0328(15) 0.0067(12) -0.0200(13) -0.0100(13)
C1 0.064(3) 0.033(2) 0.054(3) -0.004(2) -0.032(2) -0.013(2)
C2 0.065(3) 0.032(2) 0.031(2) 0.0014(16) -0.027(2) -0.018(2)
C3 0.065(3) 0.043(2) 0.028(2) -0.0062(18) -0.010(2) -0.028(2)
C4 0.061(3) 0.032(2) 0.032(2) 0.0021(16) -0.024(2) -0.0191(19)
C5 0.107(4) 0.043(3) 0.035(2) 0.0087(19) -0.045(3) -0.036(3)
C6 0.123(5) 0.041(3) 0.043(3) 0.019(2) -0.055(3) -0.044(3)
C7 0.092(4) 0.029(2) 0.038(2) 0.0093(18) -0.041(2) -0.027(2)
C8 0.053(2) 0.0279(19) 0.0275(19) 0.0018(15) -0.0221(18) -0.0110(17)
C9 0.050(2) 0.0261(19) 0.0269(19) 0.0018(15) -0.0196(17) -0.0120(17)
C10 0.054(2) 0.0264(19) 0.0274(19) 0.0040(15) -0.0195(18) -0.0133(17)
C11 0.054(2) 0.0232(18) 0.0263(19) 0.0008(14) -0.0211(18) -0.0114(17)
C12 0.058(3) 0.0245(19) 0.033(2) -0.0007(16) -0.0255(19) -0.0083(18)
C13 0.058(3) 0.029(2) 0.033(2) 0.0046(17) -0.021(2) -0.0008(19)
C14 0.061(3) 0.027(2) 0.029(2) 0.0055(16) -0.021(2) -0.0105(19)
C15 0.057(3) 0.037(2) 0.034(2) 0.0065(18) -0.020(2) -0.017(2)
C16 0.055(3) 0.0268(19) 0.028(2) 0.0048(16) -0.0198(18) -0.0100(18)
C17 0.064(3) 0.0234(19) 0.032(2) 0.0032(16) -0.018(2) -0.0161(19)
C18 0.063(3) 0.033(2) 0.030(2) -0.0017(16) -0.022(2) -0.0192(19)
C19 0.053(2) 0.031(2) 0.0248(19) 0.0028(15) -0.0184(17) -0.0156(18)
C20 0.048(2) 0.0249(19) 0.0279(19) 0.0041(15) -0.0190(17) -0.0141(17)
C21 0.056(3) 0.031(2) 0.028(2) 0.0011(16) -0.0225(18) -0.0152(18)
C22 0.056(2) 0.0276(19) 0.0235(18) 0.0038(15) -0.0212(18) -0.0156(18)
C23 0.054(2) 0.0262(19) 0.0229(18) 0.0045(14) -0.0202(17) -0.0161(17)
C24 0.055(3) 0.031(2) 0.029(2) 0.0018(16) -0.0216(19) -0.0156(18)
C25 0.064(3) 0.050(3) 0.089(4) -0.016(3) -0.033(3) -0.016(3)
C26 0.151(8) 0.051(4) 0.165(9) -0.030(5) -0.112(7) 0.007(4)
C27 0.080(5) 0.061(5) 0.262(13) -0.010(7) -0.048(7) -0.001(4)
C28A 0.082(8) 0.074(8) 0.265(18) -0.080(10) -0.075(10) 0.003(6)
C29A 0.095(8) 0.058(6) 0.128(11) -0.035(7) -0.053(8) -0.017(6)
C28B 0.122(16) 0.049(10) 0.24(2) -0.009(14) -0.082(16) 0.027(11)
C29B 0.15(2) 0.058(13) 0.24(4) 0.070(17) -0.06(2) -0.016(14)
C30 0.066(4) 0.098(5) 0.109(5) -0.063(4) 0.009(3) -0.047(4)
C31 0.077(4) 0.189(10) 0.184(9) -0.144(8) 0.031(5) -0.062(5)
C32 0.078(4) 0.137(7) 0.091(5) -0.045(5) -0.015(3) -0.047(4)
C33A 0.076(8) 0.114(14) 0.082(9) -0.038(9) -0.012(6) -0.027(7)
C33B 0.099(9) 0.077(9) 0.084(7) -0.021(6) -0.037(6) -0.002(7)
C34 0.113(6) 0.112(6) 0.075(5) -0.029(4) -0.025(4) -0.027(5)
C35 0.052(2) 0.042(2) 0.0229(19) 0.0040(16) -0.0156(18) -0.016(2)
C36 0.052(3) 0.042(2) 0.033(2) -0.0027(18) -0.0116(19) -0.016(2)
C37 0.047(3) 0.059(3) 0.047(3) -0.015(2) -0.013(2) -0.015(2)
C38 0.071(4) 0.059(3) 0.065(4) -0.021(3) -0.022(3) -0.002(3)
C39 0.069(4) 0.088(5) 0.088(5) -0.044(4) -0.029(4) 0.006(3)
C40 0.059(3) 0.044(3) 0.050(3) -0.016(2) -0.031(2) 0.003(2)
C41A 0.049(5) 0.031(5) 0.073(7) -0.008(5) -0.026(5) -0.002(4)
C42A 0.071(7) 0.065(7) 0.079(7) 0.002(6) -0.033(6) -0.016(5)
C43A 0.068(9) 0.068(8) 0.118(12) 0.010(8) -0.037(8) -0.016(7)
C44A 0.095(14) 0.18(2) 0.17(2) 0.035(18) -0.020(14) -0.047(14)
C41B 0.053(6) 0.032(5) 0.055(6) -0.002(4) -0.021(5) -0.007(4)
C42B 0.045(6) 0.029(5) 0.096(10) -0.005(6) -0.010(6) -0.010(4)
C43B 0.058(7) 0.039(6) 0.101(10) 0.014(6) -0.023(7) -0.014(5)
C44B 0.074(14) 0.21(3) 0.18(3) 0.05(2) -0.050(15) -0.055(16)
C45 0.058(3) 0.046(3) 0.037(2) 0.011(2) -0.020(2) 0.006(2)
C46 0.060(3) 0.058(3) 0.052(3) 0.005(2) -0.022(3) 0.003(3)
C47 0.057(3) 0.073(4) 0.060(3) 0.003(3) -0.022(3) 0.006(3)
C48 0.061(4) 0.091(5) 0.137(7) -0.018(5) -0.040(4) -0.006(4)
C49 0.066(5) 0.112(7) 0.157(9) -0.012(6) -0.044(5) -0.014(4)
C50 0.064(3) 0.094(4) 0.031(2) 0.016(3) -0.018(2) -0.038(3)
C51A 0.048(7) 0.033(6) 0.062(8) 0.014(5) -0.024(6) -0.020(5)
C52A 0.077(10) 0.136(16) 0.058(9) 0.000(12) -0.021(8) -0.057(10)
C53A 0.124(16) 0.114(15) 0.165(17) 0.040(14) 0.025(14) -0.026(13)
C54A 0.074(14) 0.15(2) 0.24(3) 0.08(2) -0.012(17) -0.012(14)
C51B 0.087(10) 0.149(16) 0.087(11) -0.039(11) -0.007(8) -0.066(10)
C52B 0.064(7) 0.076(9) 0.073(8) 0.018(8) -0.027(6) -0.033(6)
C53B 0.063(7) 0.107(10) 0.095(9) 0.013(7) -0.034(6) -0.032(7)
C54B 0.057(8) 0.148(17) 0.141(15) 0.027(12) -0.037(9) -0.039(9)
C55 0.056(3) 0.029(2) 0.038(2) -0.0021(17) -0.019(2) -0.0126(19)
C56 0.055(3) 0.042(2) 0.035(2) -0.0040(19) -0.012(2) -0.016(2)
C57 0.053(3) 0.056(3) 0.037(2) -0.002(2) -0.015(2) -0.017(2)
C58 0.062(3) 0.105(5) 0.057(3) -0.020(3) -0.013(3) -0.033(3)
C59 0.067(4) 0.152(8) 0.080(5) -0.041(5) -0.020(4) -0.042(5)
C60 0.053(3) 0.036(2) 0.048(3) -0.0018(19) -0.025(2) -0.014(2)
C61 0.049(3) 0.057(3) 0.048(3) -0.006(2) -0.024(2) -0.009(2)
C62 0.052(3) 0.070(4) 0.065(3) -0.012(3) -0.025(3) -0.012(3)
C63 0.055(3) 0.074(4) 0.064(4) -0.010(3) -0.022(3) -0.008(3)
C64 0.054(3) 0.084(5) 0.085(5) -0.010(4) -0.019(3) -0.016(3)
C65 0.043(2) 0.069(3) 0.051(2) -0.009(2) -0.027(2) -0.011(2)
C66 0.039(2) 0.063(3) 0.056(3) -0.013(2) -0.023(2) -0.003(2)
C67 0.038(2) 0.079(3) 0.043(2) -0.013(2) -0.0080(19) -0.011(2)
C68 0.048(3) 0.088(3) 0.051(3) 0.012(2) -0.011(2) -0.030(2)
C69 0.055(3) 0.069(3) 0.073(3) 0.007(2) -0.023(2) -0.036(2)
C70 0.048(3) 0.069(3) 0.073(3) -0.015(2) -0.029(2) -0.021(2)
C71 0.049(2) 0.045(2) 0.052(2) -0.0056(19) -0.025(2) 0.0060(19)
C72 0.063(3) 0.096(4) 0.050(3) -0.031(3) -0.011(2) 0.012(3)
C73 0.057(3) 0.073(3) 0.033(2) 0.014(2) -0.007(2) -0.029(2)
C74 0.104(5) 0.076(4) 0.090(4) 0.002(3) -0.021(3) -0.055(3)
C75 0.062(3) 0.064(3) 0.060(3) -0.016(2) -0.035(2) -0.020(2)
C76 0.068(3) 0.107(4) 0.056(3) 0.015(3) -0.047(3) -0.019(3)
C77 0.054(3) 0.044(2) 0.054(3) -0.015(2) -0.024(2) 0.004(2)
C78 0.082(4) 0.052(3) 0.039(2) 0.014(2) -0.009(2) -0.038(3)
C79 0.095(4) 0.090(4) 0.050(3) 0.001(2) -0.047(3) -0.041(3)
C80 0.081(4) 0.062(3) 0.057(3) 0.033(2) -0.016(3) -0.007(3)
C81 0.085(4) 0.084(4) 0.053(3) -0.014(3) -0.018(3) -0.013(3)
C82 0.090(4) 0.065(3) 0.022(2) -0.001(2) 0.004(2) -0.024(3)
C83 0.138(6) 0.077(4) 0.072(3) 0.001(3) -0.033(3) -0.070(4)
C84 0.071(3) 0.048(3) 0.062(3) -0.013(2) -0.033(2) -0.025(2)
C85 0.069(3) 0.069(3) 0.096(4) -0.049(3) -0.036(3) -0.008(3)
C86 0.079(4) 0.121(4) 0.059(3) -0.056(3) -0.002(3) -0.049(3)
C87 0.109(4) 0.115(4) 0.042(3) -0.017(3) -0.031(3) -0.048(3)
C88 0.110(5) 0.124(4) 0.020(2) 0.012(3) -0.027(3) -0.065(4)
C89 0.081(4) 0.107(4) 0.039(3) 0.032(3) -0.028(3) -0.019(3)
C90 0.087(4) 0.093(4) 0.060(3) 0.011(3) -0.039(3) -0.012(3)
C91 0.076(3) 0.059(3) 0.048(3) 0.009(2) -0.030(2) 0.013(2)
C92 0.085(4) 0.041(3) 0.083(4) 0.028(3) -0.013(3) -0.002(3)
C93 0.077(4) 0.028(2) 0.123(5) 0.004(3) -0.027(3) -0.008(3)
C94 0.067(3) 0.039(3) 0.117(4) -0.028(3) -0.033(3) -0.001(2)
Cl1 0.141(2) 0.0911(16) 0.202(3) 0.0683(18) -0.079(2) -0.0516(15)
Cl2 0.1060(13) 0.0573(8) 0.0652(9) -0.0135(7) -0.0026(9) -0.0152(8)
C95 0.077(4) 0.053(3) 0.166(7) 0.017(4) -0.052(4) -0.016(3)
C96 0.078(3) 0.052(3) 0.094(4) 0.002(3) -0.039(3) -0.024(3)
C97 0.071(3) 0.051(3) 0.113(5) 0.007(3) -0.037(3) -0.025(3)
C98 0.075(4) 0.068(4) 0.148(7) 0.009(4) -0.010(4) -0.027(3)
C99 0.073(4) 0.074(4) 0.193(9) 0.009(5) -0.009(5) -0.023(4)
C100 0.082(5) 0.074(5) 0.205(8) 0.025(5) -0.026(5) -0.023(4)
Cl3 0.1144(16) 0.0962(14) 0.0811(12) -0.0198(10) -0.0242(11) -0.0017(12)
Cl4 0.0764(18) 0.161(3) 0.119(3) -0.010(2) -0.0516(18) 0.0277(19)
C101 0.063(5) 0.108(6) 0.036(5) 0.001(4) -0.022(4) 0.008(4)
C102 0.065(5) 0.123(6) 0.078(7) 0.009(5) -0.032(4) 0.004(4)
C103 0.075(6) 0.135(7) 0.144(13) 0.005(7) -0.037(7) -0.010(5)
C104 0.084(6) 0.128(8) 0.113(10) 0.015(7) -0.026(6) -0.013(5)
C105 0.075(6) 0.112(7) 0.076(8) 0.009(6) -0.024(6) 0.002(5)
C106 0.064(6) 0.105(7) 0.035(5) 0.002(5) -0.017(4) 0.009(5)
Cl3A 0.1144(16) 0.0962(14) 0.0811(12) -0.0198(10) -0.0242(11) -0.0017(12)
Cl4A 0.062(3) 0.056(3) 0.155(8) -0.010(3) -0.021(4) 0.001(2)
C107 0.068(8) 0.081(7) 0.087(15) -0.023(7) -0.042(8) -0.001(6)
C108 0.066(7) 0.065(7) 0.099(12) -0.019(6) -0.041(7) 0.002(5)
C109 0.068(9) 0.067(7) 0.146(18) -0.009(8) -0.033(10) 0.000(6)
C110 0.068(9) 0.062(9) 0.17(2) 0.002(10) -0.027(11) 0.000(7)
C111 0.063(9) 0.067(8) 0.127(18) -0.024(9) -0.043(10) -0.011(7)
C112 0.058(9) 0.067(8) 0.096(16) -0.031(8) -0.048(8) -0.010(6)

loop_
_atom_type_symbol
_atom_type_description
_atom_type_scat_dispersion_real
_atom_type_scat_dispersion_imag
_atom_type_scat_source
C C 0.0181 0.0091 'International Tables Vol C Tables 4.2.6.8 and 6.1.1.4'
H H 0.0000 0.0000 'International Tables Vol C Tables 4.2.6.8 and 6.1.1.4'
O O 0.0492 0.0322 'International Tables Vol C Tables 4.2.6.8 and 6.1.1.4'
Cl Cl 0.3639 0.7018 'International Tables Vol C Tables 4.2.6.8 and 6.1.1.4'
Cu Cu -1.9646 0.5888 'International Tables Vol C Tables 4.2.6.8 and 6.1.1.4'

loop_
_geom_angle_atom_site_label_1
_geom_angle_atom_site_label_2
_geom_angle_atom_site_label_3
_geom_angle
_geom_angle_site_symmetry_1
_geom_angle_site_symmetry_3
O1 Cu1 O3 85.78(13) . .
O1 Cu1 O4 178.30(13) . .
O3 Cu1 O4 92.54(13) . .
O1 Cu1 O2 93.07(14) . .
O3 Cu1 O2 178.74(14) . .
O4 Cu1 O2 88.61(14) . .
O7 Cu2 O8 92.75(13) . .
O7 Cu2 O5 86.69(12) . .
O8 Cu2 O5 168.26(14) . .
O7 Cu2 O6 175.33(13) . .
O8 Cu2 O6 88.87(13) . .
O5 Cu2 O6 90.84(12) . .
C3 O1 Cu1 127.5(3) . .
C1 O2 Cu1 126.6(3) . .
C22 O3 Cu1 126.6(3) . .
C24 O4 Cu1 125.9(3) . .
C10 O5 Cu2 123.9(3) . .
C12 O6 Cu2 124.0(3) . .
C13 O7 Cu2 126.8(3) . .
C15 O8 Cu2 127.0(3) . .
O2 C1 C2 125.3(4) . .
O2 C1 C25 114.0(5) . .
C2 C1 C25 120.7(4) . .
C3 C2 C1 122.1(4) . .
C3 C2 C4 118.0(4) . .
C1 C2 C4 119.7(4) . .
O1 C3 C2 125.3(4) . .
O1 C3 C30 114.5(4) . .
C2 C3 C30 120.3(4) . .
C9 C4 C5 118.2(4) . .
C9 C4 C2 119.7(4) . .
C5 C4 C2 122.1(4) . .
C6 C5 C4 120.9(4) . .
C6 C5 H5 119.6 . .
C4 C5 H5 119.6 . .
C5 C6 C7 120.0(4) . .
C5 C6 H6 120.0 . .
C7 C6 H6 120.0 . .
C6 C7 C8 120.2(4) . .
C6 C7 H7 119.9 . .
C8 C7 H7 119.9 . .
C9 C8 C7 118.8(4) . .
C9 C8 C11 119.7(3) . .
C7 C8 C11 121.4(4) . .
C8 C9 C4 121.9(4) . .
C8 C9 H9 119.0 . .
C4 C9 H9 119.0 . .
O5 C10 C11 125.5(4) . .
O5 C10 C35 113.3(4) . .
C11 C10 C35 121.0(4) . .
C10 C11 C12 122.3(4) . .
C10 C11 C8 118.7(4) . .
C12 C11 C8 119.0(4) . .
O6 C12 C11 124.6(4) . .
O6 C12 C40 114.2(4) . .
C11 C12 C40 121.2(4) . .
O7 C13 C14 125.1(4) . .
O7 C13 C45 112.9(4) . .
C14 C13 C45 122.0(4) . .
C13 C14 C15 122.7(4) . .
C13 C14 C16 118.3(4) . 2_666
C15 C14 C16 118.8(4) . 2_666
O8 C15 C14 124.9(4) . .
O8 C15 C50 115.6(4) . .
C14 C15 C50 119.4(4) . .
C21 C16 C17 118.5(4) . .
C21 C16 C14 119.8(4) . 2_666
C17 C16 C14 121.7(4) . 2_666
C18 C17 C16 120.3(4) . .
C18 C17 H17 119.8 . .
C16 C17 H17 119.8 . .
C19 C18 C17 120.7(4) . .
C19 C18 H18 119.7 . .
C17 C18 H18 119.7 . .
C18 C19 C20 120.0(4) . .
C18 C19 H19 120.0 . .
C20 C19 H19 120.0 . .
C21 C20 C19 118.4(4) . .
C21 C20 C23 118.5(3) . .
C19 C20 C23 123.1(3) . .
C16 C21 C20 122.1(4) . .
C16 C21 H21 118.9 . .
C20 C21 H21 118.9 . .
O3 C22 C23 124.7(4) . .
O3 C22 C55 115.1(4) . .
C23 C22 C55 120.2(3) . .
C24 C23 C22 122.7(4) . .
C24 C23 C20 119.6(4) . .
C22 C23 C20 117.6(4) . .
O4 C24 C23 125.1(4) . .
O4 C24 C60 113.3(4) . .
C23 C24 C60 121.6(4) . .
C26 C25 C1 111.2(5) . .
C26 C25 H25A 109.4 . .
C1 C25 H25A 109.4 . .
C26 C25 H25B 109.4 . .
C1 C25 H25B 109.4 . .
H25A C25 H25B 108.0 . .
C25 C26 C27 109.6(8) . .
C25 C26 H26A 109.8 . .
C27 C26 H26A 109.8 . .
C25 C26 H26B 109.8 . .
C27 C26 H26B 109.8 . .
H26A C26 H26B 108.2 . .
C28A C27 C26 128.2(11) . .
C28B C27 C26 123.3(14) . .
C28A C27 H27A 105.2 . .
C26 C27 H27A 105.2 . .
C28A C27 H27B 105.2 . .
C26 C27 H27B 105.2 . .
H27A C27 H27B 106.0 . .
C28B C27 H27C 106.5 . .
C26 C27 H27C 106.5 . .
C28B C27 H27D 106.5 . .
C26 C27 H27D 106.5 . .
H27C C27 H27D 106.5 . .
C27 C28A C29A 126.1(14) . .
C27 C28A H28A 105.8 . .
C29A C28A H28A 105.8 . .
C27 C28A H28B 105.8 . .
C29A C28A H28B 105.8 . .
H28A C28A H28B 106.2 . .
C28A C29A H29A 109.5 . .
C28A C29A H29B 109.5 . .
H29A C29A H29B 109.5 . .
C28A C29A H29C 109.5 . .
H29A C29A H29C 109.5 . .
H29B C29A H29C 109.5 . .
C27 C28B C29B 110.8(16) . .
C27 C28B H28C 109.5 . .
C29B C28B H28C 109.5 . .
C27 C28B H28D 109.5 . .
C29B C28B H28D 109.5 . .
H28C C28B H28D 108.1 . .
C28B C29B H29D 109.5 . .
C28B C29B H29E 109.5 . .
H29D C29B H29E 109.5 . .
C28B C29B H29F 109.5 . .
H29D C29B H29F 109.5 . .
H29E C29B H29F 109.5 . .
C31 C30 C3 117.7(5) . .
C31 C30 H30A 107.9 . .
C3 C30 H30A 107.9 . .
C31 C30 H30B 107.9 . .
C3 C30 H30B 107.9 . .
H30A C30 H30B 107.2 . .
C30 C31 C32 123.0(7) . .
C30 C31 H31A 106.6 . .
C32 C31 H31A 106.6 . .
C30 C31 H31B 106.6 . .
C32 C31 H31B 106.6 . .
H31A C31 H31B 106.5 . .
C33A C32 C31 120.0(10) . .
C31 C32 C33B 121.1(9) . .
C33A C32 H32A 107.3 . .
C31 C32 H32A 107.3 . .
C33A C32 H32B 107.3 . .
C31 C32 H32B 107.3 . .
H32A C32 H32B 106.9 . .
C31 C32 H32C 107.0 . .
C33B C32 H32C 107.0 . .
C31 C32 H32D 107.0 . .
C33B C32 H32D 107.0 . .
H32C C32 H32D 106.8 . .
C32 C33A C34 114.4(12) . .
C32 C33A H33A 108.6 . .
C34 C33A H33A 108.6 . .
C32 C33A H33B 108.6 . .
C34 C33A H33B 108.6 . .
H33A C33A H33B 107.6 . .
C32 C33B C34 117.5(11) . .
C32 C33B H33C 107.9 . .
C34 C33B H33C 107.9 . .
C32 C33B H33D 107.9 . .
C34 C33B H33D 107.9 . .
H33C C33B H33D 107.2 . .
C33A C34 H34A 109.5 . .
C33A C34 H34B 109.5 . .
H34A C34 H34B 109.5 . .
C33A C34 H34C 109.5 . .
H34A C34 H34C 109.5 . .
H34B C34 H34C 109.5 . .
C33B C34 H34D 109.5 . .
C33B C34 H34E 109.5 . .
H34D C34 H34E 109.5 . .
C33B C34 H34F 109.5 . .
H34D C34 H34F 109.5 . .
H34E C34 H34F 109.5 . .
C10 C35 C36 110.3(3) . .
C10 C35 H35A 109.6 . .
C36 C35 H35A 109.6 . .
C10 C35 H35B 109.6 . .
C36 C35 H35B 109.6 . .
H35A C35 H35B 108.1 . .
C37 C36 C35 113.8(4) . .
C37 C36 H36A 108.8 . .
C35 C36 H36A 108.8 . .
C37 C36 H36B 108.8 . .
C35 C36 H36B 108.8 . .
H36A C36 H36B 107.7 . .
C38 C37 C36 114.3(4) . .
C38 C37 H37A 108.7 . .
C36 C37 H37A 108.7 . .
C38 C37 H37B 108.7 . .
C36 C37 H37B 108.7 . .
H37A C37 H37B 107.6 . .
C37 C38 C39 113.2(6) . .
C37 C38 H38A 108.9 . .
C39 C38 H38A 108.9 . .
C37 C38 H38B 108.9 . .
C39 C38 H38B 108.9 . .
H38A C38 H38B 107.8 . .
C38 C39 H39A 109.5 . .
C38 C39 H39B 109.5 . .
H39A C39 H39B 109.5 . .
C38 C39 H39C 109.5 . .
H39A C39 H39C 109.5 . .
H39B C39 H39C 109.5 . .
C41B C40 C12 120.1(6) . .
C12 C40 C41A 107.6(5) . .
C12 C40 H40A 110.2 . .
C41A C40 H40A 110.2 . .
C12 C40 H40B 110.2 . .
C41A C40 H40B 110.2 . .
H40A C40 H40B 108.5 . .
C41B C40 H40C 107.3 . .
C12 C40 H40C 107.3 . .
C41B C40 H40D 107.3 . .
C12 C40 H40D 107.3 . .
H40C C40 H40D 106.9 . .
C42A C41A C40 115.4(7) . .
C42A C41A H41A 108.4 . .
C40 C41A H41A 108.4 . .
C42A C41A H41B 108.4 . .
C40 C41A H41B 108.4 . .
H41A C41A H41B 107.5 . .
C41A C42A C43A 114.8(10) . .
C41A C42A H42A 108.6 . .
C43A C42A H42A 108.6 . .
C41A C42A H42B 108.6 . .
C43A C42A H42B 108.6 . .
H42A C42A H42B 107.5 . .
C44A C43A C42A 111.1(13) . .
C44A C43A H43A 109.4 . .
C42A C43A H43A 109.4 . .
C44A C43A H43B 109.4 . .
C42A C43A H43B 109.4 . .
H43A C43A H43B 108.0 . .
C43A C44A H44A 109.5 . .
C43A C44A H44B 109.5 . .
H44A C44A H44B 109.5 . .
C43A C44A H44C 109.5 . .
H44A C44A H44C 109.5 . .
H44B C44A H44C 109.5 . .
C40 C41B C42B 107.9(8) . .
C40 C41B H41C 110.1 . .
C42B C41B H41C 110.1 . .
C40 C41B H41D 110.1 . .
C42B C41B H41D 110.1 . .
H41C C41B H41D 108.4 . .
C43B C42B C41B 113.5(9) . .
C43B C42B H42C 108.9 . .
C41B C42B H42C 108.9 . .
C43B C42B H42D 108.9 . .
C41B C42B H42D 108.9 . .
H42C C42B H42D 107.7 . .
C42B C43B C44B 114.4(14) . .
C42B C43B H43C 108.7 . .
C44B C43B H43C 108.7 . .
C42B C43B H43D 108.7 . .
C44B C43B H43D 108.7 . .
H43C C43B H43D 107.6 . .
C43B C44B H44D 109.5 . .
C43B C44B H44E 109.5 . .
H44D C44B H44E 109.5 . .
C43B C44B H44F 109.5 . .
H44D C44B H44F 109.5 . .
H44E C44B H44F 109.5 . .
C46 C45 C13 112.7(4) . .
C46 C45 H45A 109.0 . .
C13 C45 H45A 109.0 . .
C46 C45 H45B 109.0 . .
C13 C45 H45B 109.0 . .
H45A C45 H45B 107.8 . .
C45 C46 C47 113.3(5) . .
C45 C46 H46A 108.9 . .
C47 C46 H46A 108.9 . .
C45 C46 H46B 108.9 . .
C47 C46 H46B 108.9 . .
H46A C46 H46B 107.7 . .
C48 C47 C46 113.6(6) . .
C48 C47 H47A 108.8 . .
C46 C47 H47A 108.8 . .
C48 C47 H47B 108.8 . .
C46 C47 H47B 108.8 . .
H47A C47 H47B 107.7 . .
C47 C48 C49 112.6(7) . .
C47 C48 H48A 109.1 . .
C49 C48 H48A 109.1 . .
C47 C48 H48B 109.1 . .
C49 C48 H48B 109.1 . .
H48A C48 H48B 107.8 . .
C48 C49 H49A 109.5 . .
C48 C49 H49B 109.5 . .
H49A C49 H49B 109.5 . .
C48 C49 H49C 109.5 . .
H49A C49 H49C 109.5 . .
H49B C49 H49C 109.5 . .
C51B C50 C15 120.6(8) . .
C51A C50 C15 115.1(7) . .
C51A C50 H50A 108.5 . .
C15 C50 H50A 108.5 . .
C51A C50 H50B 108.5 . .
C15 C50 H50B 108.5 . .
H50A C50 H50B 107.5 . .
C51B C50 H50C 107.2 . .
C15 C50 H50C 107.2 . .
C51B C50 H50D 107.2 . .
C15 C50 H50D 107.2 . .
H50C C50 H50D 106.8 . .
C50 C51A C52A 118.1(13) . .
C50 C51A H51A 107.8 . .
C52A C51A H51A 107.8 . .
C50 C51A H51B 107.8 . .
C52A C51A H51B 107.8 . .
H51A C51A H51B 107.1 . .
C53A C52A C51A 134(2) . .
C53A C52A H52A 103.7 . .
C51A C52A H52A 103.7 . .
C53A C52A H52B 103.7 . .
C51A C52A H52B 103.7 . .
H52A C52A H52B 105.3 . .
C52A C53A C54A 123(3) . .
C52A C53A H53A 106.5 . .
C54A C53A H53A 106.5 . .
C52A C53A H53B 106.5 . .
C54A C53A H53B 106.5 . .
H53A C53A H53B 106.5 . .
C53A C54A H54A 109.5 . .
C53A C54A H54B 109.5 . .
H54A C54A H54B 109.5 . .
C53A C54A H54C 109.5 . .
H54A C54A H54C 109.5 . .
H54B C54A H54C 109.5 . .
C50 C51B C52B 114.1(13) . .
C50 C51B H51C 108.7 . .
C52B C51B H51C 108.7 . .
C50 C51B H51D 108.7 . .
C52B C51B H51D 108.7 . .
H51C C51B H51D 107.6 . .
C51B C52B C53B 110.0(12) . .
C51B C52B H52C 109.7 . .
C53B C52B H52C 109.7 . .
C51B C52B H52D 109.7 . .
C53B C52B H52D 109.7 . .
H52C C52B H52D 108.2 . .
C54B C53B C52B 107.0(11) . .
C54B C53B H53C 110.3 . .
C52B C53B H53C 110.3 . .
C54B C53B H53D 110.3 . .
C52B C53B H53D 110.3 . .
H53C C53B H53D 108.6 . .
C53B C54B H54D 109.5 . .
C53B C54B H54E 109.5 . .
H54D C54B H54E 109.5 . .
C53B C54B H54F 109.5 . .
H54D C54B H54F 109.5 . .
H54E C54B H54F 109.5 . .
C56 C55 C22 115.3(4) . .
C56 C55 H55A 108.4 . .
C22 C55 H55A 108.4 . .
C56 C55 H55B 108.4 . .
C22 C55 H55B 108.4 . .
H55A C55 H55B 107.5 . .
C55 C56 C57 114.9(4) . .
C55 C56 H56A 108.5 . .
C57 C56 H56A 108.5 . .
C55 C56 H56B 108.5 . .
C57 C56 H56B 108.5 . .
H56A C56 H56B 107.5 . .
C56 C57 C58 112.7(4) . .
C56 C57 H57A 109.1 . .
C58 C57 H57A 109.1 . .
C56 C57 H57B 109.1 . .
C58 C57 H57B 109.1 . .
H57A C57 H57B 107.8 . .
C57 C58 C59 111.8(5) . .
C57 C58 H58A 109.3 . .
C59 C58 H58A 109.3 . .
C57 C58 H58B 109.3 . .
C59 C58 H58B 109.3 . .
H58A C58 H58B 107.9 . .
C58 C59 H59A 109.5 . .
C58 C59 H59B 109.5 . .
H59A C59 H59B 109.5 . .
C58 C59 H59C 109.5 . .
H59A C59 H59C 109.5 . .
H59B C59 H59C 109.5 . .
C61 C60 C24 114.3(4) . .
C61 C60 H60A 108.7 . .
C24 C60 H60A 108.7 . .
C61 C60 H60B 108.7 . .
C24 C60 H60B 108.7 . .
H60A C60 H60B 107.6 . .
C60 C61 C62 111.4(4) . .
C60 C61 H61A 109.3 . .
C62 C61 H61A 109.3 . .
C60 C61 H61B 109.3 . .
C62 C61 H61B 109.3 . .
H61A C61 H61B 108.0 . .
C63 C62 C61 115.4(5) . .
C63 C62 H62A 108.4 . .
C61 C62 H62A 108.4 . .
C63 C62 H62B 108.4 . .
C61 C62 H62B 108.4 . .
H62A C62 H62B 107.5 . .
C62 C63 C64 110.9(5) . .
C62 C63 H63A 109.5 . .
C64 C63 H63A 109.5 . .
C62 C63 H63B 109.5 . .
C64 C63 H63B 109.5 . .
H63A C63 H63B 108.1 . .
C63 C64 H64A 109.5 . .
C63 C64 H64B 109.5 . .
H64A C64 H64B 109.5 . .
C63 C64 H64C 109.5 . .
H64A C64 H64C 109.5 . .
H64B C64 H64C 109.5 . .
C66 C65 C70 119.7(5) . .
C66 C65 C76 117.3(6) . .
C70 C65 C76 110.9(5) . .
C65 C66 C67 120.8(5) . .
C65 C66 C71 116.2(5) . .
C67 C66 C71 111.2(5) . .
C68 C67 C66 119.6(5) . .
C68 C67 C72 122.1(5) . .
C66 C67 C72 105.2(5) . .
C67 C68 C73 117.3(6) . .
C67 C68 C69 120.1(5) . .
C73 C68 C69 111.2(6) . .
C70 C69 C68 119.2(5) . .
C70 C69 C74 124.3(6) . .
C68 C69 C74 104.2(6) . .
C65 C70 C69 120.7(5) . .
C65 C70 C75 111.4(5) . .
C69 C70 C75 116.0(5) . .
C91 C71 C77 120.7(6) . .
C91 C71 C66 116.1(5) . .
C77 C71 C66 111.2(5) . .
C81 C72 C77 123.5(7) . .
C81 C72 C67 118.5(7) . .
C77 C72 C67 106.1(5) . .
C82 C73 C68 116.8(6) . .
C82 C73 C78 118.0(5) . .
C68 C73 C78 112.8(6) . .
C83 C74 C69 114.7(8) . .
C83 C74 C78 122.3(8) . .
C69 C74 C78 111.3(6) . .
C84 C75 C79 121.7(6) . .
C84 C75 C70 115.4(5) . .
C79 C75 C70 110.6(5) . .
C90 C76 C65 129.4(7) . .
C90 C76 C79 114.9(7) . .
C65 C76 C79 103.2(6) . .
C94 C77 C71 120.4(6) . .
C94 C77 C72 120.2(5) . .
C71 C77 C72 106.3(5) . .
C80 C78 C73 121.4(6) 2_666 .
C80 C78 C74 125.2(6) 2_666 .
C73 C78 C74 100.4(5) . .
C87 C79 C75 122.0(7) . .
C87 C79 C76 122.0(6) . .
C75 C79 C76 103.9(5) . .
C89 C80 C78 122.8(7) . 2_666
C89 C80 C92 110.1(7) . .
C78 C80 C92 116.1(8) 2_666 .
C72 C81 C82 116.9(7) . .
C72 C81 C86 117.0(7) . 2_666
C82 C81 C86 113.9(7) . 2_666
C73 C82 C81 128.2(6) . .
C73 C82 C88 116.5(6) . 2_666
C81 C82 C88 103.1(6) . 2_666
C74 C83 C84 128.2(9) . .
C74 C83 C93 113.3(8) . 2_666
C84 C83 C93 107.0(7) . 2_666
C75 C84 C83 121.1(6) . .
C75 C84 C85 118.1(6) . .
C83 C84 C85 108.8(6) . .
C94 C85 C84 110.5(6) 2_666 .
C94 C85 C86 120.3(6) 2_666 .
C84 C85 C86 116.7(6) . .
C87 C86 C81 106.1(7) . 2_666
C87 C86 C85 120.0(6) . .
C81 C86 C85 121.8(7) 2_666 .
C79 C87 C86 121.6(7) . .
C79 C87 C88 118.1(8) . .
C86 C87 C88 109.3(7) . .
C89 C88 C87 119.5(7) . .
C89 C88 C82 120.6(6) . 2_666
C87 C88 C82 107.5(7) . 2_666
C88 C89 C80 120.7(7) . .
C88 C89 C90 123.8(8) . .
C80 C89 C90 103.7(7) . .
C76 C90 C91 113.1(7) . .
C76 C90 C89 121.7(8) . .
C91 C90 C89 114.3(8) . .
C90 C91 C71 127.4(7) . .
C90 C91 C92 102.9(6) . .
C71 C91 C92 117.5(6) . .
C93 C92 C91 121.1(6) . .
C93 C92 C80 118.3(7) . .
C91 C92 C80 108.9(8) . .
C92 C93 C94 120.9(7) . .
C92 C93 C83 124.3(7) . 2_666
C94 C93 C83 102.0(7) . 2_666
C77 C94 C93 119.4(7) . .
C77 C94 C85 117.1(6) . 2_666
C93 C94 C85 111.7(6) . 2_666
C96 C95 C100 116.7(8) . .
C96 C95 Cl1 121.8(7) . .
C100 C95 Cl1 121.2(6) . .
C97 C96 C95 121.3(7) . .
C97 C96 Cl2 118.6(5) . .
C95 C96 Cl2 120.1(6) . .
C96 C97 C98 119.4(7) . .
C96 C97 H97 120.3 . .
C98 C97 H97 120.3 . .
C99 C98 C97 122.3(8) . .
C99 C98 H98 118.8 . .
C97 C98 H98 118.8 . .
C98 C99 C100 117.7(9) . .
C98 C99 H99 121.2 . .
C100 C99 H99 121.2 . .
C99 C100 C95 122.1(8) . .
C99 C100 H100 119.0 . .
C95 C100 H100 119.0 . .
C106 C101 C102 119.6(19) . .
C106 C101 Cl3 119.3(17) . .
C102 C101 Cl3 120.9(12) . .
C103 C102 C101 121.1(12) . .
C103 C102 Cl4 119.1(10) . .
C101 C102 Cl4 119.8(13) . .
C104 C103 C102 121.3(15) . .
C104 C103 H103 119.4 . .
C102 C103 H103 119.4 . .
C103 C104 C105 118.5(17) . .
C103 C104 H104 120.8 . .
C105 C104 H104 120.8 . .
C104 C105 C106 120.9(15) . .
C104 C105 H105 119.5 . .
C106 C105 H105 119.5 . .
C101 C106 C105 118.5(19) . .
C101 C106 H106 120.7 . .
C105 C106 H106 120.7 . .
C108 C107 C112 121(4) . .
C109 C108 C107 118(3) . .
C109 C108 Cl4A 120(2) . .
C107 C108 Cl4A 122(2) . .
C110 C109 C108 120(3) . .
C110 C109 H109 119.8 . .
C108 C109 H109 119.8 . .
C111 C110 C109 121(3) . .
C111 C110 H110 119.3 . .
C109 C110 H110 119.3 . .
C110 C111 C112 120(3) . .
C110 C111 H111 119.8 . .
C112 C111 H111 119.8 . .
C111 C112 C107 118(4) . .
C111 C112 H112 121.0 . .
C107 C112 H112 121.0 . .

loop_
_geom_bond_atom_site_label_1
_geom_bond_atom_site_label_2
_geom_bond_distance
_geom_bond_site_symmetry_2
Cu1 O1 1.885(3) .
Cu1 O3 1.896(3) .
Cu1 O4 1.898(3) .
Cu1 O2 1.898(3) .
Cu2 O7 1.894(3) .
Cu2 O8 1.901(3) .
Cu2 O5 1.917(3) .
Cu2 O6 1.920(3) .
O1 C3 1.277(5) .
O2 C1 1.277(6) .
O3 C22 1.278(5) .
O4 C24 1.295(5) .
O5 C10 1.273(5) .
O6 C12 1.289(5) .
O7 C13 1.288(5) .
O8 C15 1.273(5) .
C1 C2 1.420(7) .
C1 C25 1.522(8) .
C2 C3 1.393(7) .
C2 C4 1.501(6) .
C3 C30 1.501(8) .
C4 C9 1.393(5) .
C4 C5 1.396(6) .
C5 C6 1.383(7) .
C5 H5 0.9500 .
C6 C7 1.390(6) .
C6 H6 0.9500 .
C7 C8 1.399(6) .
C7 H7 0.9500 .
C8 C9 1.382(6) .
C8 C11 1.502(5) .
C9 H9 0.9500 .
C10 C11 1.401(6) .
C10 C35 1.521(6) .
C11 C12 1.403(6) .
C12 C40 1.508(6) .
C13 C14 1.388(7) .
C13 C45 1.510(6) .
C14 C15 1.411(7) .
C14 C16 1.507(5) 2_666
C15 C50 1.503(7) .
C16 C21 1.387(6) .
C16 C17 1.391(6) .
C16 C14 1.507(5) 2_666
C17 C18 1.389(6) .
C17 H17 0.9500 .
C18 C19 1.382(6) .
C18 H18 0.9500 .
C19 C20 1.400(6) .
C19 H19 0.9500 .
C20 C21 1.394(5) .
C20 C23 1.498(5) .
C21 H21 0.9500 .
C22 C23 1.404(6) .
C22 C55 1.516(6) .
C23 C24 1.396(6) .
C24 C60 1.509(6) .
C25 C26 1.511(8) .
C25 H25A 0.9900 .
C25 H25B 0.9900 .
C26 C27 1.523(10) .
C26 H26A 0.9900 .
C26 H26B 0.9900 .
C27 C28A 1.158(15) .
C27 C28B 1.45(2) .
C27 H27A 0.9900 .
C27 H27B 0.9900 .
C27 H27C 0.9900 .
C27 H27D 0.9900 .
C28A C29A 1.500(12) .
C28A H28A 0.9900 .
C28A H28B 0.9900 .
C29A H29A 0.9800 .
C29A H29B 0.9800 .
C29A H29C 0.9800 .
C28B C29B 1.513(15) .
C28B H28C 0.9900 .
C28B H28D 0.9900 .
C29B H29D 0.9800 .
C29B H29E 0.9800 .
C29B H29F 0.9800 .
C30 C31 1.406(8) .
C30 H30A 0.9900 .
C30 H30B 0.9900 .
C31 C32 1.453(9) .
C31 H31A 0.9900 .
C31 H31B 0.9900 .
C32 C33A 1.445(17) .
C32 C33B 1.473(16) .
C32 H32A 0.9900 .
C32 H32B 0.9900 .
C32 H32C 0.9900 .
C32 H32D 0.9900 .
C33A C34 1.577(12) .
C33A H33A 0.9900 .
C33A H33B 0.9900 .
C33B C34 1.500(12) .
C33B H33C 0.9900 .
C33B H33D 0.9900 .
C34 H34A 0.9800 .
C34 H34B 0.9800 .
C34 H34C 0.9800 .
C34 H34D 0.9800 .
C34 H34E 0.9800 .
C34 H34F 0.9800 .
C35 C36 1.524(6) .
C35 H35A 0.9900 .
C35 H35B 0.9900 .
C36 C37 1.519(6) .
C36 H36A 0.9900 .
C36 H36B 0.9900 .
C37 C38 1.511(8) .
C37 H37A 0.9900 .
C37 H37B 0.9900 .
C38 C39 1.523(8) .
C38 H38A 0.9900 .
C38 H38B 0.9900 .
C39 H39A 0.9800 .
C39 H39B 0.9800 .
C39 H39C 0.9800 .
C40 C41B 1.413(9) .
C40 C41A 1.613(10) .
C40 H40A 0.9900 .
C40 H40B 0.9900 .
C40 H40C 0.9900 .
C40 H40D 0.9900 .
C41A C42A 1.521(11) .
C41A H41A 0.9900 .
C41A H41B 0.9900 .
C42A C43A 1.541(19) .
C42A H42A 0.9900 .
C42A H42B 0.9900 .
C43A C44A 1.530(14) .
C43A H43A 0.9900 .
C43A H43B 0.9900 .
C44A H44A 0.9800 .
C44A H44B 0.9800 .
C44A H44C 0.9800 .
C41B C42B 1.528(10) .
C41B H41C 0.9900 .
C41B H41D 0.9900 .
C42B C43B 1.469(16) .
C42B H42C 0.9900 .
C42B H42D 0.9900 .
C43B C44B 1.529(14) .
C43B H43C 0.9900 .
C43B H43D 0.9900 .
C44B H44D 0.9800 .
C44B H44E 0.9800 .
C44B H44F 0.9800 .
C45 C46 1.500(8) .
C45 H45A 0.9900 .
C45 H45B 0.9900 .
C46 C47 1.515(7) .
C46 H46A 0.9900 .
C46 H46B 0.9900 .
C47 C48 1.496(11) .
C47 H47A 0.9900 .
C47 H47B 0.9900 .
C48 C49 1.525(9) .
C48 H48A 0.9900 .
C48 H48B 0.9900 .
C49 H49A 0.9800 .
C49 H49B 0.9800 .
C49 H49C 0.9800 .
C50 C51B 1.469(13) .
C50 C51A 1.477(11) .
C50 H50A 0.9900 .
C50 H50B 0.9900 .
C50 H50C 0.9900 .
C50 H50D 0.9900 .
C51A C52A 1.498(13) .
C51A H51A 0.9900 .
C51A H51B 0.9900 .
C52A C53A 1.27(3) .
C52A H52A 0.9900 .
C52A H52B 0.9900 .
C53A C54A 1.545(14) .
C53A H53A 0.9900 .
C53A H53B 0.9900 .
C54A H54A 0.9800 .
C54A H54B 0.9800 .
C54A H54C 0.9800 .
C51B C52B 1.499(13) .
C51B H51C 0.9900 .
C51B H51D 0.9900 .
C52B C53B 1.609(19) .
C52B H52C 0.9900 .
C52B H52D 0.9900 .
C53B C54B 1.524(12) .
C53B H53C 0.9900 .
C53B H53D 0.9900 .
C54B H54D 0.9800 .
C54B H54E 0.9800 .
C54B H54F 0.9800 .
C55 C56 1.512(6) .
C55 H55A 0.9900 .
C55 H55B 0.9900 .
C56 C57 1.514(6) .
C56 H56A 0.9900 .
C56 H56B 0.9900 .
C57 C58 1.522(8) .
C57 H57A 0.9900 .
C57 H57B 0.9900 .
C58 C59 1.543(8) .
C58 H58A 0.9900 .
C58 H58B 0.9900 .
C59 H59A 0.9800 .
C59 H59B 0.9800 .
C59 H59C 0.9800 .
C60 C61 1.499(6) .
C60 H60A 0.9900 .
C60 H60B 0.9900 .
C61 C62 1.531(7) .
C61 H61A 0.9900 .
C61 H61B 0.9900 .
C62 C63 1.479(8) .
C62 H62A 0.9900 .
C62 H62B 0.9900 .
C63 C64 1.527(7) .
C63 H63A 0.9900 .
C63 H63B 0.9900 .
C64 H64A 0.9800 .
C64 H64B 0.9800 .
C64 H64C 0.9800 .
C65 C66 1.403(7) .
C65 C70 1.403(8) .
C65 C76 1.437(9) .
C66 C67 1.424(8) .
C66 C71 1.464(8) .
C67 C68 1.390(9) .
C67 C72 1.583(10) .
C68 C73 1.430(8) .
C68 C69 1.445(9) .
C69 C70 1.407(8) .
C69 C74 1.450(11) .
C70 C75 1.457(8) .
C71 C91 1.400(8) .
C71 C77 1.426(7) .
C72 C81 1.305(10) .
C72 C77 1.539(9) .
C73 C82 1.417(9) .
C73 C78 1.430(9) .
C74 C83 1.191(11) .
C74 C78 1.587(11) .
C75 C84 1.394(8) .
C75 C79 1.402(9) .
C76 C90 1.246(11) .
C76 C79 1.698(11) .
C77 C94 1.389(9) .
C78 C80 1.351(10) 2_666
C79 C87 1.282(10) .
C80 C89 1.347(12) .
C80 C78 1.351(10) 2_666
C80 C92 1.461(10) .
C81 C82 1.421(9) .
C81 C86 1.454(10) 2_666
C82 C88 1.509(10) 2_666
C83 C84 1.398(9) .
C83 C93 1.667(12) 2_666
C84 C85 1.443(9) .
C85 C94 1.441(10) 2_666
C85 C86 1.466(11) .
C86 C87 1.400(11) .
C86 C81 1.454(10) 2_666
C87 C88 1.491(10) .
C88 C89 1.341(11) .
C88 C82 1.509(10) 2_666
C89 C90 1.486(10) .
C90 C91 1.366(10) .
C91 C92 1.451(11) .
C92 C93 1.370(12) .
C93 C94 1.413(11) .
C93 C83 1.667(12) 2_666
C94 C85 1.441(10) 2_666
Cl1 C95 1.708(9) .
Cl2 C96 1.717(7) .
C95 C96 1.407(9) .
C95 C100 1.447(13) .
C96 C97 1.359(9) .
C97 C98 1.412(11) .
C97 H97 0.9500 .
C98 C99 1.374(12) .
C98 H98 0.9500 .
C99 C100 1.378(14) .
C99 H99 0.9500 .
C100 H100 0.9500 .
Cl3 C101 1.71(2) .
Cl4 C102 1.723(11) .
C101 C106 1.38(2) .
C101 C102 1.40(3) .
C102 C103 1.38(2) .
C103 C104 1.375(19) .
C103 H103 0.9500 .
C104 C105 1.40(2) .
C104 H104 0.9500 .
C105 C106 1.43(3) .
C105 H105 0.9500 .
C106 H106 0.9500 .
Cl4A C108 1.73(2) .
C107 C108 1.38(5) .
C107 C112 1.42(6) .
C108 C109 1.37(4) .
C109 C110 1.37(3) .
C109 H109 0.9500 .
C110 C111 1.36(5) .
C110 H110 0.9500 .
C111 C112 1.36(6) .
C111 H111 0.9500 .
C112 H112 0.9500 .

loop_
_geom_torsion_atom_site_label_1
_geom_torsion_atom_site_label_2
_geom_torsion_atom_site_label_3
_geom_torsion_atom_site_label_4
_geom_torsion
_geom_torsion_site_symmetry_1
_geom_torsion_site_symmetry_4
O3 Cu1 O1 C3 177.8(4) . .
O2 Cu1 O1 C3 -1.7(4) . .
O1 Cu1 O2 C1 1.4(4) . .
O4 Cu1 O2 C1 -178.8(4) . .
O1 Cu1 O3 C22 -163.8(3) . .
O4 Cu1 O3 C22 16.4(3) . .
O3 Cu1 O4 C24 -13.9(3) . .
O2 Cu1 O4 C24 165.5(3) . .
O8 Cu2 O7 C13 4.9(4) . .
O5 Cu2 O7 C13 173.1(4) . .
Cu1 O2 C1 C2 -2.8(7) . .
Cu1 O2 C1 C25 178.7(3) . .
O2 C1 C2 C3 4.0(7) . .
C25 C1 C2 C3 -177.6(4) . .
O2 C1 C2 C4 179.4(4) . .
C25 C1 C2 C4 -2.1(7) . .
Cu1 O1 C3 C2 3.4(6) . .
Cu1 O1 C3 C30 -177.1(5) . .
C1 C2 C3 O1 -4.2(7) . .
C4 C2 C3 O1 -179.8(4) . .
C1 C2 C3 C30 176.3(5) . .
C4 C2 C3 C30 0.7(7) . .
C3 C2 C4 C9 95.1(5) . .
C1 C2 C4 C9 -80.5(6) . .
C3 C2 C4 C5 -84.3(6) . .
C1 C2 C4 C5 100.0(6) . .
C9 C4 C5 C6 0.0(9) . .
C2 C4 C5 C6 179.5(6) . .
C4 C5 C6 C7 0.8(10) . .
C5 C6 C7 C8 -0.9(9) . .
C6 C7 C8 C9 0.2(8) . .
C6 C7 C8 C11 -177.1(5) . .
C7 C8 C9 C4 0.6(7) . .
C11 C8 C9 C4 177.9(4) . .
C5 C4 C9 C8 -0.7(7) . .
C2 C4 C9 C8 179.8(4) . .
Cu2 O5 C10 C11 -19.3(6) . .
Cu2 O5 C10 C35 156.5(3) . .
O5 C10 C11 C12 -2.5(6) . .
C35 C10 C11 C12 -177.9(4) . .
O5 C10 C11 C8 175.5(4) . .
C35 C10 C11 C8 0.0(6) . .
C9 C8 C11 C10 -94.2(5) . .
C7 C8 C11 C10 83.0(5) . .
C9 C8 C11 C12 83.8(5) . .
C7 C8 C11 C12 -99.0(5) . .
Cu2 O6 C12 C11 19.2(6) . .
Cu2 O6 C12 C40 -160.2(3) . .
C10 C11 C12 O6 2.5(6) . .
C8 C11 C12 O6 -175.4(4) . .
C10 C11 C12 C40 -178.2(4) . .
C8 C11 C12 C40 3.9(6) . .
Cu2 O7 C13 C14 1.2(7) . .
Cu2 O7 C13 C45 -179.5(3) . .
O7 C13 C14 C15 -7.8(8) . .
C45 C13 C14 C15 172.9(5) . .
O7 C13 C14 C16 177.4(4) . 2_666
C45 C13 C14 C16 -1.9(7) . 2_666
Cu2 O8 C15 C14 2.5(7) . .
Cu2 O8 C15 C50 178.7(4) . .
C13 C14 C15 O8 5.9(7) . .
C16 C14 C15 O8 -179.4(4) 2_666 .
C13 C14 C15 C50 -170.1(5) . .
C16 C14 C15 C50 4.6(7) 2_666 .
C21 C16 C17 C18 1.2(7) . .
C14 C16 C17 C18 -177.6(4) 2_666 .
C16 C17 C18 C19 -0.6(7) . .
C17 C18 C19 C20 -0.7(7) . .
C18 C19 C20 C21 1.3(7) . .
C18 C19 C20 C23 -176.6(4) . .
C17 C16 C21 C20 -0.6(7) . .
C14 C16 C21 C20 178.3(4) 2_666 .
C19 C20 C21 C16 -0.7(7) . .
C23 C20 C21 C16 177.3(4) . .
Cu1 O3 C22 C23 -10.5(5) . .
Cu1 O3 C22 C55 171.9(3) . .
O3 C22 C23 C24 -3.8(6) . .
C55 C22 C23 C24 173.7(4) . .
O3 C22 C23 C20 174.5(3) . .
C55 C22 C23 C20 -8.0(5) . .
C21 C20 C23 C24 91.0(5) . .
C19 C20 C23 C24 -91.1(5) . .
C21 C20 C23 C22 -87.3(5) . .
C19 C20 C23 C22 90.6(5) . .
Cu1 O4 C24 C23 5.7(6) . .
Cu1 O4 C24 C60 -174.8(3) . .
C22 C23 C24 O4 6.3(6) . .
C20 C23 C24 O4 -171.9(4) . .
C22 C23 C24 C60 -173.2(4) . .
C20 C23 C24 C60 8.6(5) . .
O2 C1 C25 C26 94.2(6) . .
C2 C1 C25 C26 -84.4(7) . .
C1 C25 C26 C27 -177.0(6) . .
C25 C26 C27 C28A -84(2) . .
C25 C26 C27 C28B 167.0(16) . .
C28B C27 C28A C29A 100(2) . .
C26 C27 C28A C29A -28(3) . .
C28A C27 C28B C29B -92(3) . .
C26 C27 C28B C29B 39(3) . .
O1 C3 C30 C31 -20.2(12) . .
C2 C3 C30 C31 159.3(9) . .
C3 C30 C31 C32 -167.2(10) . .
C30 C31 C32 C33A -177.6(14) . .
C30 C31 C32 C33B 132.2(14) . .
C31 C32 C33A C34 -55(2) . .
C33B C32 C33A C34 50.0(12) . .
C33A C32 C33B C34 -55.7(12) . .
C31 C32 C33B C34 46.3(19) . .
C32 C33B C34 C33A 52.5(13) . .
C32 C33A C34 C33B -52.1(15) . .
O5 C10 C35 C36 -80.1(4) . .
C11 C10 C35 C36 95.9(4) . .
C10 C35 C36 C37 173.2(4) . .
C35 C36 C37 C38 179.8(4) . .
C36 C37 C38 C39 178.4(5) . .
O6 C12 C40 C41B 24.0(7) . .
C11 C12 C40 C41B -155.4(6) . .
O6 C12 C40 C41A 72.5(6) . .
C11 C12 C40 C41A -107.0(6) . .
C41B C40 C41A C42A -52.2(10) . .
C12 C40 C41A C42A -167.4(9) . .
C40 C41A C42A C43A -177.0(11) . .
C41A C42A C43A C44A 175.1(17) . .
C12 C40 C41B C42B 65.8(11) . .
C41A C40 C41B C42B -19.8(8) . .
C40 C41B C42B C43B 171.3(11) . .
C41B C42B C43B C44B -59(2) . .
O7 C13 C45 C46 -77.9(6) . .
C14 C13 C45 C46 101.5(6) . .
C13 C45 C46 C47 176.0(5) . .
C45 C46 C47 C48 172.1(6) . .
C46 C47 C48 C49 177.2(7) . .
O8 C15 C50 C51B -12.9(14) . .
C14 C15 C50 C51B 163.5(13) . .
O8 C15 C50 C51A 4.5(11) . .
C14 C15 C50 C51A -179.1(9) . .
C51B C50 C51A C52A -63(4) . .
C15 C50 C51A C52A -176.8(15) . .
C50 C51A C52A C53A 58(4) . .
C51A C52A C53A C54A -171(3) . .
C51A C50 C51B C52B 112(5) . .
C15 C50 C51B C52B -172.8(13) . .
C50 C51B C52B C53B -153.7(17) . .
C51B C52B C53B C54B -174.4(18) . .
O3 C22 C55 C56 -5.8(5) . .
C23 C22 C55 C56 176.4(4) . .
C22 C55 C56 C57 -69.8(5) . .
C55 C56 C57 C58 -177.4(5) . .
C56 C57 C58 C59 -176.2(6) . .
O4 C24 C60 C61 84.1(5) . .
C23 C24 C60 C61 -96.3(5) . .
C24 C60 C61 C62 -176.6(4) . .
C60 C61 C62 C63 -173.6(5) . .
C61 C62 C63 C64 -179.5(5) . .
C70 C65 C66 C67 0.2(7) . .
C76 C65 C66 C67 -138.9(5) . .
C70 C65 C66 C71 140.0(5) . .
C76 C65 C66 C71 0.9(7) . .
C65 C66 C67 C68 0.1(8) . .
C71 C66 C67 C68 -141.6(5) . .
C65 C66 C67 C72 142.0(5) . .
C71 C66 C67 C72 0.3(6) . .
C66 C67 C68 C73 140.1(5) . .
C72 C67 C68 C73 4.7(8) . .
C66 C67 C68 C69 -0.3(8) . .
C72 C67 C68 C69 -135.6(5) . .
C67 C68 C69 C70 0.2(8) . .
C73 C68 C69 C70 -142.4(5) . .
C67 C68 C69 C74 144.0(6) . .
C73 C68 C69 C74 1.5(6) . .
C66 C65 C70 C69 -0.3(8) . .
C76 C65 C70 C69 141.2(5) . .
C66 C65 C70 C75 -141.6(5) . .
C76 C65 C70 C75 -0.1(6) . .
C68 C69 C70 C65 0.2(8) . .
C74 C69 C70 C65 -136.0(6) . .
C68 C69 C70 C75 139.7(5) . .
C74 C69 C70 C75 3.6(8) . .
C65 C66 C71 C91 -0.4(6) . .
C67 C66 C71 C91 143.1(5) . .
C65 C66 C71 C77 -143.6(5) . .
C67 C66 C71 C77 0.0(6) . .
C68 C67 C72 C81 -3.9(8) . .
C66 C67 C72 C81 -144.6(6) . .
C68 C67 C72 C77 140.2(5) . .
C66 C67 C72 C77 -0.5(5) . .
C67 C68 C73 C82 -1.1(7) . .
C69 C68 C73 C82 142.6(5) . .
C67 C68 C73 C78 -142.6(5) . .
C69 C68 C73 C78 1.0(6) . .
C70 C69 C74 C83 -6.0(10) . .
C68 C69 C74 C83 -147.3(7) . .
C70 C69 C74 C78 138.2(6) . .
C68 C69 C74 C78 -3.2(6) . .
C65 C70 C75 C84 143.6(5) . .
C69 C70 C75 C84 0.4(7) . .
C65 C70 C75 C79 0.5(6) . .
C69 C70 C75 C79 -142.7(5) . .
C66 C65 C76 C90 3.5(10) . .
C70 C65 C76 C90 -139.0(7) . .
C66 C65 C76 C79 142.2(5) . .
C70 C65 C76 C79 -0.3(5) . .
C91 C71 C77 C94 -0.5(7) . .
C66 C71 C77 C94 140.8(5) . .
C91 C71 C77 C72 -141.5(5) . .
C66 C71 C77 C72 -0.3(6) . .
C81 C72 C77 C94 1.1(9) . .
C67 C72 C77 C94 -140.7(5) . .
C81 C72 C77 C71 142.3(6) . .
C67 C72 C77 C71 0.4(5) . .
C82 C73 C78 C80 -0.8(7) . 2_666
C68 C73 C78 C80 140.2(5) . 2_666
C82 C73 C78 C74 -143.8(5) . .
C68 C73 C78 C74 -2.7(6) . .
C83 C74 C78 C80 3.7(10) . 2_666
C69 C74 C78 C80 -137.3(6) . 2_666
C83 C74 C78 C73 144.7(7) . .
C69 C74 C78 C73 3.7(6) . .
C84 C75 C79 C87 1.8(9) . .
C70 C75 C79 C87 142.2(6) . .
C84 C75 C79 C76 -141.1(5) . .
C70 C75 C79 C76 -0.6(5) . .
C90 C76 C79 C87 3.5(8) . .
C65 C76 C79 C87 -142.3(6) . .
C90 C76 C79 C75 146.4(6) . .
C65 C76 C79 C75 0.5(5) . .
C77 C72 C81 C82 -138.4(6) . .
C67 C72 C81 C82 -0.8(9) . .
C77 C72 C81 C86 1.8(9) . 2_666
C67 C72 C81 C86 139.3(6) . 2_666
C68 C73 C82 C81 -4.0(9) . .
C78 C73 C82 C81 135.5(6) . .
C68 C73 C82 C88 -139.7(5) . 2_666
C78 C73 C82 C88 -0.2(6) . 2_666
C72 C81 C82 C73 4.9(10) . .
C86 C81 C82 C73 -136.4(6) 2_666 .
C72 C81 C82 C88 145.0(6) . 2_666
C86 C81 C82 C88 3.6(6) 2_666 2_666
C69 C74 C83 C84 4.3(12) . .
C78 C74 C83 C84 -135.5(8) . .
C69 C74 C83 C93 142.3(6) . 2_666
C78 C74 C83 C93 2.6(10) . 2_666
C79 C75 C84 C83 136.6(6) . .
C70 C75 C84 C83 -2.1(7) . .
C79 C75 C84 C85 -1.8(7) . .
C70 C75 C84 C85 -140.5(5) . .
C74 C83 C84 C75 -0.5(11) . .
C93 C83 C84 C75 -140.5(6) 2_666 .
C74 C83 C84 C85 141.3(8) . .
C93 C83 C84 C85 1.3(6) 2_666 .
C75 C84 C85 C94 142.6(5) . 2_666
C83 C84 C85 C94 -0.5(6) . 2_666
C75 C84 C85 C86 0.3(7) . .
C83 C84 C85 C86 -142.8(5) . .
C94 C85 C86 C87 -137.2(6) 2_666 .
C84 C85 C86 C87 1.3(8) . .
C94 C85 C86 C81 0.0(9) 2_666 2_666
C84 C85 C86 C81 138.5(6) . 2_666
C75 C79 C87 C86 -0.1(9) . .
C76 C79 C87 C86 136.2(6) . .
C75 C79 C87 C88 -140.2(6) . .
C76 C79 C87 C88 -3.9(8) . .
C81 C86 C87 C79 -144.5(6) 2_666 .
C85 C86 C87 C79 -1.4(9) . .
C81 C86 C87 C88 -1.3(7) 2_666 .
C85 C86 C87 C88 141.8(5) . .
C79 C87 C88 C89 1.5(8) . .
C86 C87 C88 C89 -143.2(6) . .
C79 C87 C88 C82 143.8(6) . 2_666
C86 C87 C88 C82 -0.8(6) . 2_666
C87 C88 C89 C80 138.5(6) . .
C82 C88 C89 C80 1.1(9) 2_666 .
C87 C88 C89 C90 1.8(9) . .
C82 C88 C89 C90 -135.6(7) 2_666 .
C78 C80 C89 C88 -0.1(9) 2_666 .
C92 C80 C89 C88 -142.5(6) . .
C78 C80 C89 C90 144.1(6) 2_666 .
C92 C80 C89 C90 1.6(7) . .
C65 C76 C90 C91 -7.4(10) . .
C79 C76 C90 C91 -142.3(5) . .
C65 C76 C90 C89 134.6(7) . .
C79 C76 C90 C89 -0.3(9) . .
C88 C89 C90 C76 -2.2(10) . .
C80 C89 C90 C76 -144.9(7) . .
C88 C89 C90 C91 139.4(7) . .
C80 C89 C90 C91 -3.3(7) . .
C76 C90 C91 C71 7.8(10) . .
C89 C90 C91 C71 -137.1(7) . .
C76 C90 C91 C92 148.3(6) . .
C89 C90 C91 C92 3.4(7) . .
C77 C71 C91 C90 135.3(7) . .
C66 C71 C91 C90 -4.2(8) . .
C77 C71 C91 C92 -0.3(7) . .
C66 C71 C91 C92 -139.8(5) . .
C90 C91 C92 C93 -144.5(6) . .
C71 C91 C92 C93 0.8(8) . .
C90 C91 C92 C80 -2.2(6) . .
C71 C91 C92 C80 143.1(5) . .
C89 C80 C92 C93 143.8(6) . .
C78 C80 C92 C93 -1.5(9) 2_666 .
C89 C80 C92 C91 0.3(7) . .
C78 C80 C92 C91 -144.9(6) 2_666 .
C91 C92 C93 C94 -0.6(9) . .
C80 C92 C93 C94 -139.4(6) . .
C91 C92 C93 C83 134.0(6) . 2_666
C80 C92 C93 C83 -4.8(9) . 2_666
C71 C77 C94 C93 0.8(8) . .
C72 C77 C94 C93 136.5(6) . .
C71 C77 C94 C85 -139.1(6) . 2_666
C72 C77 C94 C85 -3.4(8) . 2_666
C92 C93 C94 C77 -0.3(9) . .
C83 C93 C94 C77 -143.3(5) 2_666 .
C92 C93 C94 C85 141.7(6) . 2_666
C83 C93 C94 C85 -1.4(6) 2_666 2_666
C100 C95 C96 C97 -7.4(13) . .
Cl1 C95 C96 C97 178.2(7) . .
C100 C95 C96 Cl2 172.0(8) . .
Cl1 C95 C96 Cl2 -2.4(11) . .
C95 C96 C97 C98 5.9(12) . .
Cl2 C96 C97 C98 -173.5(7) . .
C96 C97 C98 C99 0.5(15) . .
C97 C98 C99 C100 -5.0(18) . .
C98 C99 C100 C95 3.2(19) . .
C96 C95 C100 C99 2.8(17) . .
Cl1 C95 C100 C99 177.3(10) . .
C106 C101 C102 C103 -4(2) . .
Cl3 C101 C102 C103 -178.5(12) . .
C106 C101 C102 Cl4 178.3(11) . .
Cl3 C101 C102 Cl4 3.4(17) . .
C101 C102 C103 C104 2(3) . .
Cl4 C102 C103 C104 179.6(13) . .
C102 C103 C104 C105 0(3) . .
C103 C104 C105 C106 2(2) . .
C102 C101 C106 C105 5(2) . .
Cl3 C101 C106 C105 179.6(11) . .
C104 C105 C106 C101 -4(2) . .
C112 C107 C108 C109 -3(5) . .
C112 C107 C108 Cl4A 176(3) . .
C107 C108 C109 C110 -1(5) . .
Cl4A C108 C109 C110 180(3) . .
C108 C109 C110 C111 7(6) . .
C109 C110 C111 C112 -7(6) . .
C110 C111 C112 C107 3(5) . .
C108 C107 C112 C111 3(5) . .
